data_1572802
loop_
_publ_author_name
'Xiang, Libo'
'Wang, Junyi'
'Matler, Alexander'
'Ye, Qing'

_publ_section_title
;
 Structure-constraint induced increase in Lewis acidity of
 tris(<i>ortho</i>-carboranyl)borane and selective complexation with
 Bestmann ylides.
;
_journal_issue 43
_journal_name_full 'Chemical science'
_journal_page_first 17944
_journal_page_last 17949
_journal_paper_doi 10.1039/d4sc06144f
_journal_volume 15
_journal_year 2024
_chemical_formula_moiety 'C26 H46 B31 O P'
_chemical_formula_sum 'C26 H46 B31 O P'
_chemical_formula_weight 740.71
_space_group_crystal_system triclinic
_space_group_IT_number 2
_space_group_name_Hall '-P 1'
_space_group_name_H-M_alt 'P -1'
_atom_sites_solution_hydrogens mixed
_atom_sites_solution_primary dual
_atom_sites_solution_secondary difmap
_audit_creation_date 2024-02-20
_audit_creation_method
;
Olex2 1.5
(compiled 2023.08.24 svn.re1ec1418 for OlexSys, GUI svn.r6817)
;
_audit_update_record
;
2024-05-15 deposited with the CCDC.	2024-10-03 downloaded from the CCDC.
;
_cell_angle_alpha 91.154(8)
_cell_angle_beta 106.328(9)
_cell_angle_gamma 117.784(7)
_cell_formula_units_Z 2
_cell_length_a 12.196(3)
_cell_length_b 12.565(3)
_cell_length_c 15.872(4)
_cell_measurement_reflns_used 9324
_cell_measurement_temperature 100(2)
_cell_measurement_theta_max 27.46
_cell_measurement_theta_min 2.49
_cell_volume 2032.1(9)
_computing_cell_refinement 'Saint+ ver. 8.40B (Bruker AXS)'
_computing_data_collection 'BIS 6.2.14 / APEX4 ver. 2021.10 (Bruker AXS)'
_computing_data_reduction 'Saint+ ver. 8.40B (Bruker AXS)'
_computing_molecular_graphics 'Olex2 1.5 (Dolomanov et al., 2009)'
_computing_publication_material 'Olex2 1.5 (Dolomanov et al., 2009)'
_computing_structure_refinement 'SHELXL-2019/1 (Sheldrick, 2019)'
_computing_structure_solution 'SHELXT 2018/2 (Sheldrick, 2018)''
_diffrn_ambient_environment N~2~
_diffrn_ambient_temperature 100(2)
_diffrn_detector CPA
_diffrn_detector_area_resol_mean 7.5
_diffrn_detector_type 'Photon II'
_diffrn_measured_fraction_theta_full 0.999
_diffrn_measured_fraction_theta_max 1.000
_diffrn_measurement_device 'four-circle diffractometer'
_diffrn_measurement_device_type 'Bruker D8-Quest'
_diffrn_measurement_method '\f and \w scans'
_diffrn_orient_matrix_type
;
 Sparks R.A., Computational Crystallography p1-18 (Clarendon Press, 1982)
;
_diffrn_orient_matrix_UB_11 0,0183336
_diffrn_orient_matrix_UB_12 0,0768884
_diffrn_orient_matrix_UB_13 -0,0246888
_diffrn_orient_matrix_UB_21 -0,0587488
_diffrn_orient_matrix_UB_22 0,0114845
_diffrn_orient_matrix_UB_23 0,0277748
_diffrn_orient_matrix_UB_31 0,0764193
_diffrn_orient_matrix_UB_32 0,0481028
_diffrn_orient_matrix_UB_33 0,0554132
_diffrn_radiation_monochromator 'multi-layer mirror'
_diffrn_radiation_probe x-ray
_diffrn_radiation_type MoK\a
_diffrn_radiation_wavelength 0.71073
_diffrn_radiation_xray_symbol K-L~2,3~
_diffrn_reflns_av_R_equivalents 0.0623
_diffrn_reflns_av_unetI/netI 0.0340
_diffrn_reflns_Laue_measured_fraction_full 0.999
_diffrn_reflns_Laue_measured_fraction_max 1.000
_diffrn_reflns_limit_h_max 15
_diffrn_reflns_limit_h_min -15
_diffrn_reflns_limit_k_max 15
_diffrn_reflns_limit_k_min -15
_diffrn_reflns_limit_l_max 20
_diffrn_reflns_limit_l_min -20
_diffrn_reflns_number 68538
_diffrn_reflns_point_group_measured_fraction_full 0.999
_diffrn_reflns_point_group_measured_fraction_max 1.000
_diffrn_reflns_theta_full 26.000
_diffrn_reflns_theta_max 26.731
_diffrn_reflns_theta_min 1.862
_diffrn_source 'micro-focus sealed X-ray tube'
_diffrn_source_type 'Incoatec ImS 2.0'
_diffrn_standards_number 0
_exptl_absorpt_coefficient_mu 0.096
_exptl_absorpt_correction_T_max 0.7412
_exptl_absorpt_correction_T_min 0.7112
_exptl_absorpt_correction_type multi-scan
_exptl_absorpt_process_details 'SADABS 2016/2 (Bruker AXS)'
_exptl_crystal_colour yellow
_exptl_crystal_colour_primary yellow
_exptl_crystal_density_diffrn 1.211
_exptl_crystal_description block
_exptl_crystal_F_000 760
_exptl_crystal_preparation
;
 For data collection the crystal was immersed in a film of perfluoropolyether 
 oil, mounted on a polyimide loop and transferred to stream of cold nitrogen 
 (Oxford Cryostream 800).
;
_exptl_crystal_size_max 0.34
_exptl_crystal_size_mid 0.236
_exptl_crystal_size_min 0.116
_refine_diff_density_max 0.816
_refine_diff_density_min -0.257
_refine_diff_density_rms 0.059
_refine_ls_extinction_method none
_refine_ls_goodness_of_fit_ref 1.075
_refine_ls_hydrogen_treatment mixed
_refine_ls_matrix_type full
_refine_ls_number_parameters 535
_refine_ls_number_reflns 8626
_refine_ls_number_restraints 0
_refine_ls_restrained_S_all 1.075
_refine_ls_R_factor_all 0.0562
_refine_ls_R_factor_gt 0.0498
_refine_ls_shift/su_max 0.000
_refine_ls_shift/su_mean 0.000
_refine_ls_structure_factor_coef Fsqd
_refine_ls_weighting_details
;
 w=1/[\s^2^(Fo^2^)+(0.0592P)^2^+1.3660P] where P=(Fo^2^+2Fc^2^)/3
;
_refine_ls_weighting_scheme calc
_refine_ls_wR_factor_gt 0.1258
_refine_ls_wR_factor_ref 0.1300
_reflns_Friedel_coverage 0.000
_reflns_number_gt 7654
_reflns_number_total 8626
_reflns_threshold_expression 'I > 2\s(I)'
_cod_data_source_file d4sc06144f3.cif
_cod_data_source_block 3a
_cod_depositor_comments 'Adding full bibliography for 1572799--1572802.cif.'
_cod_database_code 1572802
_shelx_shelxl_version_number 2019/1
_shelx_space_group_comment
;
 The symmetry employed for this shelxl refinement is uniquely defined by the 
 following loop, which should always be used as a source of symmetry 
 information in preference to the above space-group names. They are only 
 intended as comments.
;
_shelx_estimated_absorpt_t_max 0.989
_shelx_estimated_absorpt_t_min 0.968
_exptl_absorpt_special_details
;
 Incident beam scaling, empirical absorption correction using spherical 
 harmonics, and outlier rejection was employed as implemented in SADABS. 
 Additional spherical absorption correction with mu*r value set to 0.2 was 
 applied.
;
_olex2_refinement_description
;
1.a Aromatic/amide H refined with riding coordinates:
 C00B(H00B), C00D(H00D), C00E(H00E), C00F(H00F), C00G(H00G), C00H(H00H),
 C00I(H00I), C00J(H00J), C00K(H00K), C00L(H00L), C00M(H00M), C00N(H00N),
 C00P(H00P), C00Q(H00Q), C00R(H00R)
1.b Boron cage BH refined with riding coordinates:
 B00U(H00U), B00V(H00V), B00W(H00W), B00X(H00X), B00Y(H00Y), B00Z(H00Z),
 B010(H010), B011(H011), B012(H012), B013(H013), B014(H014), B015(H015),
 B016(H016), B017(H017), B018(H018), B019(H019), B01A(H01A), B01B(H01B),
 B01C(H01C), B01D(H01D), B01E(H01E), B01F(H01F), B01G(H01G), B01H(H01H),
 B01I(H01I), B01J(H01J), B01K(H01K), B01L(H01L), B01M(H01M), B01N(H01N)
;
_olex2_submission_special_instructions 'No special instructions were received'

loop_
_space_group_symop_operation_xyz
'x, y, z'
'-x, -y, -z'

loop_
_atom_site_label
_atom_site_type_symbol
_atom_site_fract_x
_atom_site_fract_y
_atom_site_fract_z
_atom_site_U_iso_or_equiv
_atom_site_adp_type
_atom_site_occupancy
_atom_site_site_symmetry_order
_atom_site_calc_flag
_atom_site_refinement_flags_posn
_atom_site_refinement_flags_adp
_atom_site_refinement_flags_occupancy
_atom_site_disorder_assembly
_atom_site_disorder_group
P001 P 0.53609(4) 0.12231(4) 0.75046(3) 0.01514(11) Uani 1 1 d . . . . .
B1 B 0.88100(17) 0.56255(16) 0.71245(12) 0.0158(3) Uani 1 1 d . . . . .
O002 O 0.78258(11) 0.42966(10) 0.66664(7) 0.0169(2) Uani 1 1 d . . . . .
C2 C 1.11296(17) 0.64681(16) 0.86955(11) 0.0212(3) Uani 1 1 d . . . . .
H2 H 1.091(2) 0.7088(19) 0.8932(13) 0.025 Uiso 1 1 d . U . . .
C003 C 0.71032(15) 0.34061(14) 0.69683(10) 0.0169(3) Uani 1 1 d . . . . .
C004 C 0.44740(15) 0.00077(14) 0.65560(10) 0.0174(3) Uani 1 1 d . . . . .
C005 C 0.63270(16) 0.08763(14) 0.84175(10) 0.0172(3) Uani 1 1 d . . . . .
C006 C 0.42433(15) 0.14769(14) 0.78995(10) 0.0168(3) Uani 1 1 d . . . . .
C007 C 0.81258(15) 0.61464(14) 0.76963(10) 0.0169(3) Uani 1 1 d . . . . .
C008 C 0.76665(16) 0.70251(15) 0.70945(11) 0.0195(3) Uani 1 1 d . . . . .
C009 C 0.63752(16) 0.24961(15) 0.71824(11) 0.0199(3) Uani 1 1 d . . . . .
C00A C 1.01660(15) 0.56124(14) 0.76904(10) 0.0166(3) Uani 1 1 d . . . . .
C00B C 0.43270(17) -0.11532(15) 0.66321(12) 0.0227(3) Uani 1 1 d . . . . .
H00B H 0.470911 -0.131065 0.719048 0.027 Uiso 1 1 calc R U . . .
C00C C 0.80487(16) 0.71173(15) 0.62472(11) 0.0194(3) Uani 1 1 d . . . . .
C00D C 0.76674(17) 0.13504(16) 0.85732(12) 0.0233(4) Uani 1 1 d . . . . .
H00D H 0.807420 0.184530 0.818900 0.028 Uiso 1 1 calc R U . . .
C00E C 0.57291(17) 0.01423(16) 0.89788(11) 0.0221(3) Uani 1 1 d . . . . .
H00E H 0.481576 -0.018366 0.887106 0.026 Uiso 1 1 calc R U . . .
C00F C 0.28951(17) 0.08438(16) 0.74561(11) 0.0222(3) Uani 1 1 d . . . . .
H00F H 0.253643 0.023847 0.694072 0.027 Uiso 1 1 calc R U . . .
C00G C 0.36175(18) -0.20770(16) 0.58851(13) 0.0268(4) Uani 1 1 d . . . . .
H00G H 0.351694 -0.286765 0.593327 0.032 Uiso 1 1 calc R U . . .
C00H C 0.39200(18) 0.02424(17) 0.57312(12) 0.0261(4) Uani 1 1 d . . . . .
H00H H 0.402867 0.103456 0.567725 0.031 Uiso 1 1 calc R U . . .
C00I C 0.39346(18) 0.26039(16) 0.89737(12) 0.0263(4) Uani 1 1 d . . . . .
H00I H 0.428581 0.320284 0.949179 0.032 Uiso 1 1 calc R U . . .
C00J C 0.30575(18) -0.18503(17) 0.50724(12) 0.0274(4) Uani 1 1 d . . . . .
H00J H 0.256591 -0.248811 0.456618 0.033 Uiso 1 1 calc R U . . .
C00K C 0.47633(17) 0.23547(15) 0.86698(11) 0.0223(3) Uani 1 1 d . . . . .
H00K H 0.568055 0.277611 0.898119 0.027 Uiso 1 1 calc R U . . .
C00L C 0.25949(18) 0.19835(16) 0.85257(12) 0.0260(4) Uani 1 1 d . . . . .
H00L H 0.203060 0.216137 0.873470 0.031 Uiso 1 1 calc R U . . .
C00M C 0.64804(19) -0.01085(17) 0.96976(12) 0.0258(4) Uani 1 1 d . . . . .
H00M H 0.608037 -0.060843 1.008221 0.031 Uiso 1 1 calc R U . . .
C00N C 0.20780(18) 0.11042(17) 0.77731(13) 0.0270(4) Uani 1 1 d . . . . .
H00N H 0.115808 0.067584 0.747127 0.032 Uiso 1 1 calc R U . . .
C00O C 0.88447(15) 0.63529(14) 0.62455(10) 0.0170(3) Uani 1 1 d . . . . .
C00P C 0.3211(2) -0.06916(18) 0.49931(12) 0.0310(4) Uani 1 1 d . . . . .
H00P H 0.282947 -0.053956 0.443212 0.037 Uiso 1 1 calc R U . . .
C00Q C 0.84006(18) 0.10921(17) 0.92949(13) 0.0279(4) Uani 1 1 d . . . . .
H00Q H 0.931408 0.141397 0.940616 0.033 Uiso 1 1 calc R U . . .
C00R C 0.78093(19) 0.03703(16) 0.98514(12) 0.0274(4) Uani 1 1 d . . . . .
H00R H 0.831996 0.020076 1.034472 0.033 Uiso 1 1 calc R U . . .
B00U B 0.97187(19) 0.79403(17) 0.64246(13) 0.0207(4) Uani 1 1 d . . . . .
H00U H 1.048369 0.850989 0.707498 0.025 Uiso 1 1 calc R U . . .
B00V B 0.69961(18) 0.53857(19) 0.82466(13) 0.0215(4) Uani 1 1 d . . . . .
H00V H 0.676146 0.445713 0.841111 0.026 Uiso 1 1 calc R U . . .
B00W B 0.85078(19) 0.66663(18) 0.88320(12) 0.0205(4) Uani 1 1 d . . . . .
H00W H 0.925327 0.657432 0.938029 0.025 Uiso 1 1 calc R U . . .
B00X B 1.01755(19) 0.42312(17) 0.76698(13) 0.0194(4) Uani 1 1 d . . . . .
H00X H 0.932218 0.334536 0.726090 0.023 Uiso 1 1 calc R U . . .
B00Y B 1.01290(18) 0.49285(17) 0.86273(12) 0.0190(4) Uani 1 1 d . . . . .
H00Y H 0.924974 0.452450 0.885418 0.023 Uiso 1 1 calc R U . . .
B00Z B 1.11242(18) 0.53882(17) 0.71652(13) 0.0195(4) Uani 1 1 d . . . . .
H00Z H 1.089279 0.527000 0.642355 0.023 Uiso 1 1 calc R U . . .
B010 B 0.72673(18) 0.57663(17) 0.54670(12) 0.0207(4) Uani 1 1 d . . . . .
H010 H 0.639777 0.489312 0.547723 0.025 Uiso 1 1 calc R U . . .
B011 B 0.64503(18) 0.55948(17) 0.71456(13) 0.0199(4) Uani 1 1 d . . . . .
H011 H 0.583930 0.480017 0.657890 0.024 Uiso 1 1 calc R U . . .
B012 B 0.85339(19) 0.57551(18) 0.51525(13) 0.0220(4) Uani 1 1 d . . . . .
H012 H 0.851751 0.488182 0.496670 0.026 Uiso 1 1 calc R U . . .
B013 B 0.89640(19) 0.77050(17) 0.81083(12) 0.0205(4) Uani 1 1 d . . . . .
H013 H 1.002177 0.830867 0.817996 0.025 Uiso 1 1 calc R U . . .
B014 B 1.17678(19) 0.57260(18) 0.93924(13) 0.0225(4) Uani 1 1 d . . . . .
H014 H 1.197187 0.584532 1.013147 0.027 Uiso 1 1 calc R U . . .
B015 B 1.11832(18) 0.42920(17) 0.87383(13) 0.0198(4) Uani 1 1 d . . . . .
H015 H 1.100392 0.345510 0.904377 0.024 Uiso 1 1 calc R U . . .
B016 B 1.28079(19) 0.55110(19) 0.88969(13) 0.0234(4) Uani 1 1 d . . . . .
H016 H 1.370233 0.547963 0.930452 0.028 Uiso 1 1 calc R U . . .
B017 B 1.17179(18) 0.68237(18) 0.78194(13) 0.0207(4) Uani 1 1 d . . . . .
H017 H 1.188427 0.766340 0.752028 0.025 Uiso 1 1 calc R U . . .
B018 B 0.8619(2) 0.84014(18) 0.57768(14) 0.0264(4) Uani 1 1 d . . . . .
H018 H 0.864225 0.926593 0.599835 0.032 Uiso 1 1 calc R U . . .
B019 B 1.18070(19) 0.45784(18) 0.78251(13) 0.0217(4) Uani 1 1 d . . . . .
H019 H 1.204458 0.392991 0.752640 0.026 Uiso 1 1 calc R U . . .
B01A B 1.27614(19) 0.61910(19) 0.79129(14) 0.0242(4) Uani 1 1 d . . . . .
H01A H 1.362440 0.660776 0.766946 0.029 Uiso 1 1 calc R U . . .
B01B B 1.00232(19) 0.70912(17) 0.57229(13) 0.0218(4) Uani 1 1 d . . . . .
H01B H 1.097862 0.708969 0.590315 0.026 Uiso 1 1 calc R U . . .
B01C B 0.7784(2) 0.82053(19) 0.77451(14) 0.0261(4) Uani 1 1 d . . . . .
H01C H 0.805703 0.913373 0.756796 0.031 Uiso 1 1 calc R U . . .
B01D B 0.7106(2) 0.70550(19) 0.51887(13) 0.0262(4) Uani 1 1 d . . . . .
H01D H 0.614386 0.703990 0.502816 0.031 Uiso 1 1 calc R U . . .
B01E B 0.62336(19) 0.68951(19) 0.71557(14) 0.0247(4) Uani 1 1 d . . . . .
H01E H 0.548970 0.696815 0.659303 0.030 Uiso 1 1 calc R U . . .
B01F B 0.7445(2) 0.62152(19) 0.44628(13) 0.0257(4) Uani 1 1 d . . . . .
H01F H 0.670480 0.564820 0.380436 0.031 Uiso 1 1 calc R U . . .
B01G B 0.9871(2) 0.83863(18) 0.54114(13) 0.0255(4) Uani 1 1 d . . . . .
H01G H 1.072845 0.925484 0.538046 0.031 Uiso 1 1 calc R U . . .
B01H B 0.9150(2) 0.70433(19) 0.46087(13) 0.0262(4) Uani 1 1 d . . . . .
H01H H 0.953072 0.702322 0.404704 0.031 Uiso 1 1 calc R U . . .
B01I B 0.8285(2) 0.79724(19) 0.88683(13) 0.0251(4) Uani 1 1 d . . . . .
H01I H 0.888168 0.875567 0.944357 0.030 Uiso 1 1 calc R U . . .
B01J B 0.5787(2) 0.5860(2) 0.79151(13) 0.0256(4) Uani 1 1 d . . . . .
H01J H 0.473911 0.524879 0.786375 0.031 Uiso 1 1 calc R U . . .
B01K B 0.7050(2) 0.6528(2) 0.89630(14) 0.0257(4) Uani 1 1 d . . . . .
H01K H 0.682910 0.635785 0.960159 0.031 Uiso 1 1 calc R U . . .
B01L B 1.27417(19) 0.68945(18) 0.88896(14) 0.0243(4) Uani 1 1 d . . . . .
H01L H 1.358841 0.778313 0.929952 0.029 Uiso 1 1 calc R U . . .
B01M B 0.6599(2) 0.7478(2) 0.82897(14) 0.0288(5) Uani 1 1 d . . . . .
H01M H 0.608626 0.793680 0.848225 0.035 Uiso 1 1 calc R U . . .
B01N B 0.8268(2) 0.7843(2) 0.46382(14) 0.0293(5) Uani 1 1 d . . . . .
H01N H 0.806470 0.834869 0.409640 0.035 Uiso 1 1 calc R U . . .

loop_
_atom_site_aniso_label
_atom_site_aniso_U_11
_atom_site_aniso_U_22
_atom_site_aniso_U_33
_atom_site_aniso_U_23
_atom_site_aniso_U_13
_atom_site_aniso_U_12
P001 0.0149(2) 0.01183(19) 0.0162(2) 0.00303(14) 0.00615(15) 0.00405(15)
B1 0.0166(8) 0.0129(8) 0.0171(8) 0.0026(6) 0.0068(7) 0.0060(7)
O002 0.0181(5) 0.0124(5) 0.0183(5) 0.0034(4) 0.0087(4) 0.0045(4)
C2 0.0201(8) 0.0226(8) 0.0220(8) 0.0042(7) 0.0065(7) 0.0115(7)
C003 0.0176(8) 0.0165(8) 0.0161(7) 0.0012(6) 0.0051(6) 0.0083(6)
C004 0.0160(7) 0.0159(7) 0.0175(7) 0.0012(6) 0.0068(6) 0.0050(6)
C005 0.0189(8) 0.0136(7) 0.0162(7) 0.0009(6) 0.0041(6) 0.0068(6)
C006 0.0185(8) 0.0141(7) 0.0189(8) 0.0059(6) 0.0091(6) 0.0071(6)
C007 0.0156(7) 0.0173(8) 0.0183(8) 0.0025(6) 0.0051(6) 0.0088(6)
C008 0.0187(8) 0.0172(8) 0.0209(8) 0.0008(6) 0.0017(6) 0.0102(7)
C009 0.0203(8) 0.0159(8) 0.0209(8) 0.0034(6) 0.0087(6) 0.0059(7)
C00A 0.0180(8) 0.0159(7) 0.0186(8) 0.0051(6) 0.0088(6) 0.0089(6)
C00B 0.0209(8) 0.0186(8) 0.0245(9) 0.0025(7) 0.0041(7) 0.0085(7)
C00C 0.0187(8) 0.0160(8) 0.0200(8) 0.0024(6) 0.0021(6) 0.0082(6)
C00D 0.0197(8) 0.0199(8) 0.0268(9) 0.0052(7) 0.0074(7) 0.0071(7)
C00E 0.0233(8) 0.0216(8) 0.0231(8) 0.0062(7) 0.0102(7) 0.0109(7)
C00F 0.0204(8) 0.0209(8) 0.0227(8) 0.0013(7) 0.0052(7) 0.0093(7)
C00G 0.0243(9) 0.0190(8) 0.0328(10) -0.0025(7) 0.0059(7) 0.0096(7)
C00H 0.0319(10) 0.0239(9) 0.0206(8) 0.0050(7) 0.0073(7) 0.0128(8)
C00I 0.0308(9) 0.0219(9) 0.0254(9) 0.0010(7) 0.0131(7) 0.0102(8)
C00J 0.0239(9) 0.0280(9) 0.0240(9) -0.0063(7) 0.0064(7) 0.0090(8)
C00K 0.0207(8) 0.0193(8) 0.0220(8) 0.0017(6) 0.0086(7) 0.0052(7)
C00L 0.0285(9) 0.0254(9) 0.0325(10) 0.0082(7) 0.0154(8) 0.0169(8)
C00M 0.0363(10) 0.0255(9) 0.0215(8) 0.0085(7) 0.0126(8) 0.0177(8)
C00N 0.0192(8) 0.0283(9) 0.0324(10) 0.0028(7) 0.0055(7) 0.0125(7)
C00O 0.0175(8) 0.0137(7) 0.0182(8) 0.0035(6) 0.0054(6) 0.0067(6)
C00P 0.0341(10) 0.0361(11) 0.0186(8) 0.0026(7) 0.0056(8) 0.0157(9)
C00Q 0.0198(8) 0.0236(9) 0.0319(10) 0.0025(7) 0.0004(7) 0.0087(7)
C00R 0.0346(10) 0.0239(9) 0.0209(8) -0.0002(7) 0.0002(7) 0.0174(8)
B00U 0.0191(9) 0.0132(8) 0.0238(9) 0.0054(7) 0.0046(7) 0.0046(7)
B00V 0.0182(9) 0.0281(10) 0.0203(9) 0.0001(7) 0.0072(7) 0.0127(8)
B00W 0.0212(9) 0.0250(9) 0.0181(9) -0.0004(7) 0.0066(7) 0.0135(8)
B00X 0.0210(9) 0.0196(9) 0.0225(9) 0.0067(7) 0.0099(7) 0.0120(8)
B00Y 0.0207(9) 0.0191(9) 0.0213(9) 0.0077(7) 0.0109(7) 0.0106(7)
B00Z 0.0191(9) 0.0223(9) 0.0228(9) 0.0069(7) 0.0102(7) 0.0125(8)
B010 0.0181(9) 0.0182(9) 0.0186(9) -0.0003(7) 0.0020(7) 0.0057(7)
B011 0.0155(8) 0.0210(9) 0.0216(9) 0.0012(7) 0.0048(7) 0.0086(7)
B012 0.0224(9) 0.0197(9) 0.0183(9) 0.0028(7) 0.0077(7) 0.0056(8)
B013 0.0206(9) 0.0186(9) 0.0203(9) -0.0017(7) 0.0016(7) 0.0113(8)
B014 0.0220(9) 0.0233(10) 0.0222(9) 0.0063(7) 0.0069(8) 0.0113(8)
B015 0.0180(9) 0.0209(9) 0.0226(9) 0.0072(7) 0.0078(7) 0.0104(7)
B016 0.0182(9) 0.0258(10) 0.0271(10) 0.0098(8) 0.0073(8) 0.0113(8)
B017 0.0161(9) 0.0216(9) 0.0234(9) 0.0072(7) 0.0071(7) 0.0080(7)
B018 0.0272(10) 0.0181(9) 0.0272(10) 0.0081(8) 0.0020(8) 0.0095(8)
B019 0.0226(9) 0.0260(10) 0.0243(9) 0.0096(8) 0.0113(8) 0.0158(8)
B01A 0.0173(9) 0.0286(10) 0.0302(10) 0.0130(8) 0.0112(8) 0.0120(8)
B01B 0.0216(9) 0.0187(9) 0.0213(9) 0.0078(7) 0.0090(7) 0.0057(8)
B01C 0.0253(10) 0.0233(10) 0.0278(10) -0.0044(8) 0.0001(8) 0.0155(8)
B01D 0.0251(10) 0.0245(10) 0.0231(10) 0.0059(8) 0.0004(8) 0.0115(8)
B01E 0.0199(9) 0.0274(10) 0.0265(10) -0.0018(8) 0.0010(8) 0.0154(8)
B01F 0.0249(10) 0.0242(10) 0.0186(9) 0.0054(8) 0.0046(8) 0.0059(8)
B01G 0.0261(10) 0.0178(9) 0.0238(10) 0.0080(8) 0.0049(8) 0.0056(8)
B01H 0.0280(10) 0.0226(10) 0.0188(9) 0.0075(7) 0.0066(8) 0.0056(8)
B01I 0.0239(10) 0.0285(10) 0.0230(10) -0.0055(8) 0.0013(8) 0.0170(8)
B01J 0.0191(9) 0.0343(11) 0.0249(10) -0.0022(8) 0.0050(8) 0.0158(9)
B01K 0.0221(10) 0.0354(11) 0.0233(10) -0.0021(8) 0.0067(8) 0.0178(9)
B01L 0.0180(9) 0.0208(9) 0.0267(10) 0.0060(8) 0.0027(8) 0.0063(8)
B01M 0.0240(10) 0.0351(11) 0.0288(10) -0.0068(9) 0.0017(8) 0.0200(9)
B01N 0.0295(11) 0.0251(10) 0.0251(10) 0.0100(8) 0.0039(8) 0.0095(9)

loop_
_atom_type_symbol
_atom_type_description
_atom_type_scat_dispersion_real
_atom_type_scat_dispersion_imag
_atom_type_scat_source
C C 0.0033 0.0016 'International Tables Vol C Tables 4.2.6.8 and 6.1.1.4'
H H 0.0000 0.0000 'International Tables Vol C Tables 4.2.6.8 and 6.1.1.4'
B B 0.0013 0.0007 'International Tables Vol C Tables 4.2.6.8 and 6.1.1.4'
O O 0.0106 0.0060 'International Tables Vol C Tables 4.2.6.8 and 6.1.1.4'
P P 0.1023 0.0942 'International Tables Vol C Tables 4.2.6.8 and 6.1.1.4'

loop_
_geom_angle_atom_site_label_1
_geom_angle_atom_site_label_2
_geom_angle_atom_site_label_3
_geom_angle
_geom_angle_site_symmetry_1
_geom_angle_site_symmetry_3
_geom_angle_publ_flag
C004 P001 C005 111.88(8) . . ?
C004 P001 C006 110.38(8) . . ?
C005 P001 C006 107.04(8) . . ?
C009 P001 C004 107.59(8) . . ?
C009 P001 C005 108.98(8) . . ?
C009 P001 C006 110.99(8) . . ?
O002 B1 C007 109.34(12) . . ?
O002 B1 C00A 105.13(12) . . ?
O002 B1 C00O 101.49(12) . . ?
C00A B1 C007 117.94(13) . . ?
C00A B1 C00O 117.42(13) . . ?
C00O B1 C007 104.18(12) . . ?
C003 O002 B1 130.07(13) . . ?
C00A C2 B00Y 61.52(10) . . ?
C00A C2 B014 112.41(13) . . ?
C00A C2 B017 61.90(10) . . ?
C00A C2 B01L 112.54(13) . . ?
B014 C2 B00Y 62.73(11) . . ?
B017 C2 B00Y 113.95(13) . . ?
B017 C2 B014 114.17(13) . . ?
B01L C2 B00Y 114.37(13) . . ?
B01L C2 B014 62.59(11) . . ?
B01L C2 B017 62.49(11) . . ?
C009 C003 O002 174.19(17) . . ?
C00B C004 P001 121.16(13) . . ?
C00B C004 C00H 120.21(15) . . ?
C00H C004 P001 118.62(13) . . ?
C00D C005 P001 120.38(13) . . ?
C00D C005 C00E 120.25(15) . . ?
C00E C005 P001 119.37(13) . . ?
C00F C006 P001 121.83(13) . . ?
C00F C006 C00K 119.89(15) . . ?
C00K C006 P001 118.27(12) . . ?
B1 C007 B00V 130.70(13) . . ?
B1 C007 B00W 133.74(13) . . ?
B1 C007 B011 112.89(12) . . ?
B1 C007 B013 116.72(13) . . ?
C008 C007 B1 107.28(12) . . ?
C008 C007 B00V 108.63(12) . . ?
C008 C007 B00W 108.95(12) . . ?
C008 C007 B011 61.17(10) . . ?
C008 C007 B013 62.09(10) . . ?
B00V C007 B00W 59.88(10) . . ?
B00V C007 B011 60.31(10) . . ?
B011 C007 B00W 109.36(12) . . ?
B013 C007 B00V 109.54(13) . . ?
B013 C007 B00W 60.25(11) . . ?
B013 C007 B011 112.24(12) . . ?
C007 C008 B011 61.97(10) . . ?
C007 C008 B013 61.02(10) . . ?
C007 C008 B01C 112.50(13) . . ?
C007 C008 B01E 112.86(13) . . ?
C00C C008 C007 110.38(13) . . ?
C00C C008 B011 115.76(13) . . ?
C00C C008 B013 116.32(14) . . ?
C00C C008 B01C 125.43(14) . . ?
C00C C008 B01E 125.28(14) . . ?
B011 C008 B013 112.03(13) . . ?
B01C C008 B011 113.42(14) . . ?
B01C C008 B013 61.97(11) . . ?
B01E C008 B011 61.88(11) . . ?
B01E C008 B013 113.22(13) . . ?
B01E C008 B01C 62.99(11) . . ?
C003 C009 P001 178.96(17) . . ?
B1 C00A C2 122.51(13) . . ?
B1 C00A B00X 119.11(13) . . ?
B1 C00A B00Y 116.38(13) . . ?
B1 C00A B00Z 121.97(13) . . ?
B1 C00A B017 122.15(13) . . ?
C2 C00A B00X 108.01(12) . . ?
C2 C00A B00Y 60.74(10) . . ?
C2 C00A B00Z 108.46(12) . . ?
C2 C00A B017 60.34(10) . . ?
B00Y C00A B00X 61.13(10) . . ?
B00Y C00A B017 112.00(13) . . ?
B00Z C00A B00X 60.94(10) . . ?
B00Z C00A B00Y 111.41(12) . . ?
B00Z C00A B017 61.47(11) . . ?
B017 C00A B00X 110.87(12) . . ?
C00G C00B C004 119.54(16) . . ?
C008 C00C C00O 109.42(12) . . ?
C008 C00C B00U 114.88(13) . . ?
C008 C00C B010 116.65(13) . . ?
C008 C00C B018 125.71(14) . . ?
C008 C00C B01D 126.75(14) . . ?
C00O C00C B00U 61.71(10) . . ?
C00O C00C B010 61.92(10) . . ?
C00O C00C B018 112.86(14) . . ?
C00O C00C B01D 112.46(13) . . ?
B00U C00C B010 112.37(13) . . ?
B018 C00C B00U 62.17(11) . . ?
B018 C00C B010 112.59(13) . . ?
B018 C00C B01D 62.63(11) . . ?
B01D C00C B00U 113.23(14) . . ?
B01D C00C B010 61.21(11) . . ?
C00Q C00D C005 119.37(16) . . ?
C00M C00E C005 119.51(16) . . ?
C00N C00F C006 119.51(16) . . ?
C00J C00G C00B 120.31(17) . . ?
C00P C00H C004 119.48(17) . . ?
C00K C00I C00L 120.29(17) . . ?
C00G C00J C00P 120.27(16) . . ?
C00I C00K C006 119.75(16) . . ?
C00N C00L C00I 120.03(17) . . ?
C00R C00M C00E 119.95(17) . . ?
C00L C00N C00F 120.51(17) . . ?
B1 C00O B00U 119.57(13) . . ?
B1 C00O B010 111.15(12) . . ?
B1 C00O B012 127.35(13) . . ?
B1 C00O B01B 134.03(13) . . ?
C00C C00O B1 108.29(12) . . ?
C00C C00O B00U 61.35(10) . . ?
C00C C00O B010 61.76(10) . . ?
C00C C00O B012 109.65(12) . . ?
C00C C00O B01B 108.95(12) . . ?
B00U C00O B010 111.95(12) . . ?
B00U C00O B012 110.22(13) . . ?
B00U C00O B01B 60.26(11) . . ?
B012 C00O B010 60.39(10) . . ?
B012 C00O B01B 60.62(10) . . ?
B01B C00O B010 109.71(12) . . ?
C00H C00P C00J 120.19(17) . . ?
C00R C00Q C00D 120.33(17) . . ?
C00Q C00R C00M 120.59(16) . . ?
C00C B00U C00O 56.94(9) . . ?
C00C B00U B018 58.43(11) . . ?
C00C B00U B01B 105.50(13) . . ?
C00C B00U B01G 105.74(13) . . ?
C00O B00U B018 105.88(13) . . ?
C00O B00U B01B 60.29(10) . . ?
C00O B00U B01G 107.98(13) . . ?
B01B B00U B018 109.89(14) . . ?
B01G B00U B018 60.94(12) . . ?
B01G B00U B01B 61.44(12) . . ?
C007 B00V B00W 60.32(10) . . ?
C007 B00V B011 59.96(10) . . ?
C007 B00V B01J 106.07(14) . . ?
C007 B00V B01K 106.87(14) . . ?
B00W B00V B011 109.42(14) . . ?
B00W B00V B01J 108.45(14) . . ?
B00W B00V B01K 60.45(11) . . ?
B011 B00V B01J 58.93(11) . . ?
B011 B00V B01K 107.24(14) . . ?
B01K B00V B01J 59.58(11) . . ?
C007 B00W B01I 105.62(13) . . ?
C007 B00W B01K 106.55(13) . . ?
B00V B00W C007 59.80(10) . . ?
B00V B00W B013 108.67(14) . . ?
B00V B00W B01I 108.55(14) . . ?
B00V B00W B01K 60.56(11) . . ?
B013 B00W C007 59.27(10) . . ?
B013 B00W B01I 59.21(11) . . ?
B013 B00W B01K 107.64(14) . . ?
B01K B00W B01I 59.99(12) . . ?
C00A B00X B00Y 59.23(10) . . ?
C00A B00X B00Z 59.17(10) . . ?
C00A B00X B015 106.71(13) . . ?
C00A B00X B019 106.85(13) . . ?
B00Y B00X B015 60.39(11) . . ?
B00Z B00X B00Y 108.39(13) . . ?
B00Z B00X B015 109.19(13) . . ?
B00Z B00X B019 60.65(11) . . ?
B019 B00X B00Y 109.10(14) . . ?
B019 B00X B015 60.74(11) . . ?
C2 B00Y C00A 57.74(10) . . ?
C2 B00Y B00X 104.52(13) . . ?
C2 B00Y B014 58.42(10) . . ?
C2 B00Y B015 104.55(13) . . ?
C00A B00Y B00X 59.64(10) . . ?
C00A B00Y B014 105.87(13) . . ?
C00A B00Y B015 106.62(12) . . ?
B00X B00Y B014 107.20(13) . . ?
B00X B00Y B015 59.86(10) . . ?
B015 B00Y B014 59.65(11) . . ?
C00A B00Z B00X 59.89(10) . . ?
C00A B00Z B017 59.58(10) . . ?
C00A B00Z B019 106.83(13) . . ?
C00A B00Z B01A 106.56(13) . . ?
B00X B00Z B017 108.50(13) . . ?
B00X B00Z B019 59.89(11) . . ?
B00X B00Z B01A 108.17(13) . . ?
B017 B00Z B019 108.00(13) . . ?
B017 B00Z B01A 59.66(11) . . ?
B01A B00Z B019 60.18(11) . . ?
C00C B010 C00O 56.31(9) . . ?
C00C B010 B012 104.54(13) . . ?
C00C B010 B01D 58.66(10) . . ?
C00O B010 B012 59.43(10) . . ?
C00O B010 B01D 105.73(13) . . ?
B012 B010 B01D 110.56(14) . . ?
B01F B010 C00C 106.01(14) . . ?
B01F B010 C00O 107.58(14) . . ?
B01F B010 B012 61.77(12) . . ?
B01F B010 B01D 61.69(12) . . ?
C007 B011 B00V 59.73(10) . . ?
C007 B011 B01E 105.65(13) . . ?
C008 B011 C007 56.86(9) . . ?
C008 B011 B00V 104.76(13) . . ?
C008 B011 B01E 58.22(11) . . ?
C008 B011 B01J 105.75(14) . . ?
B00V B011 B01E 109.62(14) . . ?
B01J B011 C007 107.82(13) . . ?
B01J B011 B00V 61.40(11) . . ?
B01J B011 B01E 61.24(12) . . ?
C00O B012 B010 60.18(10) . . ?
C00O B012 B01B 60.03(10) . . ?
C00O B012 B01F 105.68(14) . . ?
C00O B012 B01H 106.06(13) . . ?
B010 B012 B01B 109.06(14) . . ?
B010 B012 B01F 58.58(11) . . ?
B010 B012 B01H 106.66(14) . . ?
B01B B012 B01F 107.65(14) . . ?
B01B B012 B01H 59.79(11) . . ?
B01H B012 B01F 59.42(11) . . ?
C007 B013 C008 56.89(9) . . ?
C007 B013 B00W 60.49(10) . . ?
C007 B013 B01C 105.75(13) . . ?
C007 B013 B01I 108.22(14) . . ?
C008 B013 B00W 105.09(13) . . ?
C008 B013 B01C 57.97(10) . . ?
B00W B013 B01C 109.57(14) . . ?
B01I B013 C008 105.22(13) . . ?
B01I B013 B00W 61.34(11) . . ?
B01I B013 B01C 60.90(11) . . ?
C2 B014 B00Y 58.85(10) . . ?
C2 B014 B015 105.09(13) . . ?
C2 B014 B016 104.97(13) . . ?
C2 B014 B01L 58.59(11) . . ?
B015 B014 B00Y 59.92(11) . . ?
B015 B014 B016 60.55(11) . . ?
B015 B014 B01L 108.31(14) . . ?
B016 B014 B00Y 108.32(14) . . ?
B01L B014 B00Y 107.92(13) . . ?
B01L B014 B016 59.94(11) . . ?
B00X B015 B00Y 59.76(10) . . ?
B00X B015 B014 107.73(13) . . ?
B00X B015 B016 107.39(13) . . ?
B00X B015 B019 59.58(11) . . ?
B00Y B015 B016 108.25(13) . . ?
B00Y B015 B019 107.67(13) . . ?
B014 B015 B00Y 60.43(11) . . ?
B014 B015 B016 59.95(11) . . ?
B014 B015 B019 107.61(13) . . ?
B019 B015 B016 59.72(11) . . ?
B014 B016 B015 59.50(11) . . ?
B014 B016 B019 107.49(13) . . ?
B014 B016 B01A 107.52(13) . . ?
B015 B016 B01A 107.60(13) . . ?
B019 B016 B015 60.02(11) . . ?
B019 B016 B01A 59.79(11) . . ?
B01L B016 B014 59.91(11) . . ?
B01L B016 B015 107.45(13) . . ?
B01L B016 B019 107.58(13) . . ?
B01L B016 B01A 59.79(11) . . ?
C2 B017 C00A 57.76(10) . . ?
C2 B017 B00Z 104.45(13) . . ?
C2 B017 B01A 105.27(13) . . ?
C2 B017 B01L 58.62(11) . . ?
C00A B017 B00Z 58.95(10) . . ?
C00A B017 B01A 106.55(13) . . ?
C00A B017 B01L 106.06(13) . . ?
B00Z B017 B01L 108.05(14) . . ?
B01A B017 B00Z 60.28(11) . . ?
B01A B017 B01L 60.39(11) . . ?
C00C B018 B00U 59.40(10) . . ?
C00C B018 B01D 58.97(11) . . ?
C00C B018 B01G 104.64(14) . . ?
C00C B018 B01N 104.79(14) . . ?
B00U B018 B01D 108.04(14) . . ?
B00U B018 B01G 58.56(11) . . ?
B00U B018 B01N 106.55(15) . . ?
B01G B018 B01D 107.78(15) . . ?
B01N B018 B01D 59.88(12) . . ?
B01N B018 B01G 59.81(12) . . ?
B00X B019 B00Z 59.46(10) . . ?
B00X B019 B015 59.68(10) . . ?
B00X B019 B016 107.90(13) . . ?
B00X B019 B01A 107.53(13) . . ?
B00Z B019 B015 107.40(13) . . ?
B00Z B019 B016 108.04(14) . . ?
B00Z B019 B01A 59.80(11) . . ?
B016 B019 B015 60.26(11) . . ?
B016 B019 B01A 60.46(11) . . ?
B01A B019 B015 108.32(14) . . ?
B00Z B01A B016 107.65(14) . . ?
B00Z B01A B019 60.02(11) . . ?
B00Z B01A B01L 107.62(13) . . ?
B017 B01A B00Z 60.05(11) . . ?
B017 B01A B016 107.97(14) . . ?
B017 B01A B019 108.18(13) . . ?
B017 B01A B01L 60.08(11) . . ?
B019 B01A B016 59.75(11) . . ?
B01L B01A B016 59.62(11) . . ?
B01L B01A B019 107.41(14) . . ?
C00O B01B B012 59.34(10) . . ?
C00O B01B B01G 105.48(14) . . ?
C00O B01B B01H 106.42(13) . . ?
B00U B01B C00O 59.44(10) . . ?
B00U B01B B012 108.51(14) . . ?
B00U B01B B01G 59.05(11) . . ?
B00U B01B B01H 107.42(14) . . ?
B012 B01B B01G 108.54(14) . . ?
B012 B01B B01H 60.95(11) . . ?
B01H B01B B01G 59.76(11) . . ?
C008 B01C B013 60.06(10) . . ?
C008 B01C B01E 58.32(11) . . ?
C008 B01C B01I 104.99(13) . . ?
C008 B01C B01M 104.56(14) . . ?
B013 B01C B01E 107.91(14) . . ?
B013 B01C B01I 58.52(11) . . ?
B01E B01C B01I 107.58(15) . . ?
B01M B01C B013 106.63(15) . . ?
B01M B01C B01E 59.79(12) . . ?
B01M B01C B01I 59.86(12) . . ?
C00C B01D B010 60.14(10) . . ?
C00C B01D B018 58.40(10) . . ?
C00C B01D B01F 104.54(14) . . ?
C00C B01D B01N 104.38(14) . . ?
B010 B01D B018 108.29(14) . . ?
B010 B01D B01F 58.30(11) . . ?
B010 B01D B01N 106.52(15) . . ?
B018 B01D B01F 107.55(15) . . ?
B01N B01D B018 59.91(12) . . ?
B01N B01D B01F 59.67(12) . . ?
C008 B01E B011 59.90(10) . . ?
C008 B01E B01C 58.69(11) . . ?
C008 B01E B01J 105.01(13) . . ?
C008 B01E B01M 104.91(13) . . ?
B011 B01E B01C 108.33(13) . . ?
B011 B01E B01J 58.62(11) . . ?
B011 B01E B01M 107.15(14) . . ?
B01C B01E B01J 108.01(14) . . ?
B01M B01E B01C 59.87(12) . . ?
B01M B01E B01J 60.22(12) . . ?
B010 B01F B012 59.64(11) . . ?
B010 B01F B01D 60.02(11) . . ?
B010 B01F B01H 108.18(14) . . ?
B010 B01F B01N 107.91(14) . . ?
B012 B01F B01D 107.57(13) . . ?
B01H B01F B012 60.26(11) . . ?
B01H B01F B01D 108.06(15) . . ?
B01H B01F B01N 60.33(12) . . ?
B01N B01F B012 108.11(14) . . ?
B01N B01F B01D 59.69(12) . . ?
B00U B01G B018 60.50(11) . . ?
B00U B01G B01B 59.51(11) . . ?
B00U B01G B01H 107.78(14) . . ?
B00U B01G B01N 108.21(15) . . ?
B01B B01G B018 108.02(14) . . ?
B01H B01G B018 108.48(15) . . ?
B01H B01G B01B 59.75(11) . . ?
B01H B01G B01N 60.47(12) . . ?
B01N B01G B018 59.96(12) . . ?
B01N B01G B01B 107.96(14) . . ?
B01B B01H B012 59.26(11) . . ?
B01B B01H B01F 107.96(14) . . ?
B01B B01H B01G 60.48(11) . . ?
B01B B01H B01N 108.12(15) . . ?
B01F B01H B012 60.33(11) . . ?
B01F B01H B01N 59.92(12) . . ?
B01G B01H B012 107.76(14) . . ?
B01G B01H B01F 108.13(16) . . ?
B01G B01H B01N 59.94(12) . . ?
B01N B01H B012 107.84(15) . . ?
B00W B01I B01C 107.83(13) . . ?
B013 B01I B00W 59.45(11) . . ?
B013 B01I B01C 60.58(11) . . ?
B013 B01I B01K 107.61(14) . . ?
B013 B01I B01M 108.18(14) . . ?
B01K B01I B00W 59.72(11) . . ?
B01K B01I B01C 107.98(14) . . ?
B01K B01I B01M 60.26(12) . . ?
B01M B01I B00W 107.82(14) . . ?
B01M B01I B01C 59.75(12) . . ?
B00V B01J B01E 107.39(14) . . ?
B00V B01J B01M 107.57(14) . . ?
B011 B01J B00V 59.66(11) . . ?
B011 B01J B01E 60.13(11) . . ?
B011 B01J B01K 108.08(14) . . ?
B011 B01J B01M 107.80(15) . . ?
B01K B01J B00V 59.90(11) . . ?
B01K B01J B01E 107.91(15) . . ?
B01K B01J B01M 60.26(12) . . ?
B01M B01J B01E 59.53(12) . . ?
B00V B01K B01I 107.53(14) . . ?
B00V B01K B01M 108.17(14) . . ?
B00W B01K B00V 58.99(10) . . ?
B00W B01K B01I 60.29(11) . . ?
B00W B01K B01M 108.00(15) . . ?
B01I B01K B01M 59.91(12) . . ?
B01J B01K B00V 60.52(11) . . ?
B01J B01K B00W 108.03(14) . . ?
B01J B01K B01I 108.53(15) . . ?
B01J B01K B01M 60.41(12) . . ?
C2 B01L B014 58.82(11) . . ?
C2 B01L B016 105.30(13) . . ?
C2 B01L B017 58.89(10) . . ?
C2 B01L B01A 104.80(13) . . ?
B014 B01L B016 60.15(11) . . ?
B014 B01L B01A 108.34(14) . . ?
B016 B01L B01A 60.59(11) . . ?
B017 B01L B014 108.13(13) . . ?
B017 B01L B016 108.31(14) . . ?
B017 B01L B01A 59.53(11) . . ?
B01C B01M B01I 60.39(12) . . ?
B01C B01M B01J 108.41(14) . . ?
B01C B01M B01K 108.14(14) . . ?
B01E B01M B01C 60.34(12) . . ?
B01E B01M B01I 108.43(14) . . ?
B01E B01M B01J 60.26(12) . . ?
B01E B01M B01K 107.75(14) . . ?
B01I B01M B01J 107.60(14) . . ?
B01I B01M B01K 59.83(12) . . ?
B01K B01M B01J 59.34(12) . . ?
B018 B01N B01H 108.00(14) . . ?
B01D B01N B018 60.21(12) . . ?
B01D B01N B01H 108.35(14) . . ?
B01F B01N B018 108.55(14) . . ?
B01F B01N B01D 60.64(12) . . ?
B01F B01N B01H 59.75(12) . . ?
B01G B01N B018 60.23(12) . . ?
B01G B01N B01D 108.37(14) . . ?
B01G B01N B01F 107.72(14) . . ?
B01G B01N B01H 59.59(12) . . ?

loop_
_geom_bond_atom_site_label_1
_geom_bond_atom_site_label_2
_geom_bond_distance
_geom_bond_site_symmetry_2
_geom_bond_publ_flag
P001 C004 1.7946(17) . ?
P001 C005 1.7949(16) . ?
P001 C006 1.7972(17) . ?
P001 C009 1.7012(17) . ?
B1 O002 1.533(2) . ?
B1 C007 1.691(2) . ?
B1 C00A 1.653(2) . ?
B1 C00O 1.683(2) . ?
O002 C003 1.2640(19) . ?
C2 C00A 1.667(2) . ?
C2 B00Y 1.720(3) . ?
C2 B014 1.713(3) . ?
C2 B017 1.713(3) . ?
C2 B01L 1.708(3) . ?
C003 C009 1.204(2) . ?
C004 C00B 1.396(2) . ?
C004 C00H 1.400(2) . ?
C005 C00D 1.396(2) . ?
C005 C00E 1.396(2) . ?
C006 C00F 1.393(2) . ?
C006 C00K 1.404(2) . ?
C007 C008 1.662(2) . ?
C007 B00V 1.748(3) . ?
C007 B00W 1.758(2) . ?
C007 B011 1.752(2) . ?
C007 B013 1.736(2) . ?
C008 C00C 1.532(2) . ?
C008 B011 1.739(3) . ?
C008 B013 1.754(2) . ?
C008 B01C 1.716(3) . ?
C008 B01E 1.709(3) . ?
C00A B00X 1.741(2) . ?
C00A B00Y 1.733(2) . ?
C00A B00Z 1.728(2) . ?
C00A B017 1.739(2) . ?
C00B C00G 1.390(2) . ?
C00C C00O 1.654(2) . ?
C00C B00U 1.732(3) . ?
C00C B010 1.751(2) . ?
C00C B018 1.714(3) . ?
C00C B01D 1.725(2) . ?
C00D C00Q 1.388(2) . ?
C00E C00M 1.392(2) . ?
C00F C00N 1.390(2) . ?
C00G C00J 1.383(3) . ?
C00H C00P 1.388(3) . ?
C00I C00K 1.384(2) . ?
C00I C00L 1.386(3) . ?
C00J C00P 1.392(3) . ?
C00L C00N 1.385(3) . ?
C00M C00R 1.382(3) . ?
C00O B00U 1.738(2) . ?
C00O B010 1.754(2) . ?
C00O B012 1.741(2) . ?
C00O B01B 1.753(2) . ?
C00Q C00R 1.380(3) . ?
B00U B018 1.779(3) . ?
B00U B01B 1.752(3) . ?
B00U B01G 1.744(3) . ?
B00V B00W 1.750(3) . ?
B00V B011 1.759(3) . ?
B00V B01J 1.789(3) . ?
B00V B01K 1.778(3) . ?
B00W B013 1.754(3) . ?
B00W B01I 1.787(3) . ?
B00W B01K 1.776(3) . ?
B00X B00Y 1.767(3) . ?
B00X B00Z 1.759(3) . ?
B00X B015 1.768(3) . ?
B00X B019 1.767(3) . ?
B00Y B014 1.787(3) . ?
B00Y B015 1.778(3) . ?
B00Z B017 1.772(3) . ?
B00Z B019 1.780(3) . ?
B00Z B01A 1.776(3) . ?
B010 B012 1.758(3) . ?
B010 B01D 1.770(3) . ?
B010 B01F 1.738(3) . ?
B011 B01E 1.773(3) . ?
B011 B01J 1.746(3) . ?
B012 B01B 1.763(3) . ?
B012 B01F 1.795(3) . ?
B012 B01H 1.793(3) . ?
B013 B01C 1.787(3) . ?
B013 B01I 1.749(3) . ?
B014 B015 1.773(3) . ?
B014 B016 1.781(3) . ?
B014 B01L 1.777(3) . ?
B015 B016 1.792(3) . ?
B015 B019 1.787(3) . ?
B016 B019 1.782(3) . ?
B016 B01A 1.795(3) . ?
B016 B01L 1.777(3) . ?
B017 B01A 1.765(3) . ?
B017 B01L 1.775(3) . ?
B018 B01D 1.787(3) . ?
B018 B01G 1.787(3) . ?
B018 B01N 1.782(3) . ?
B019 B01A 1.783(3) . ?
B01A B01L 1.781(3) . ?
B01B B01G 1.786(3) . ?
B01B B01H 1.773(3) . ?
B01C B01E 1.789(3) . ?
B01C B01I 1.792(3) . ?
B01C B01M 1.781(3) . ?
B01D B01F 1.799(3) . ?
B01D B01N 1.782(3) . ?
B01E B01J 1.792(3) . ?
B01E B01M 1.779(3) . ?
B01F B01H 1.778(3) . ?
B01F B01N 1.781(3) . ?
B01G B01H 1.773(3) . ?
B01G B01N 1.779(3) . ?
B01H B01N 1.789(3) . ?
B01I B01K 1.781(3) . ?
B01I B01M 1.783(3) . ?
B01J B01K 1.772(3) . ?
B01J B01M 1.792(3) . ?
B01K B01M 1.789(3) . ?

loop_
_geom_torsion_atom_site_label_1
_geom_torsion_atom_site_label_2
_geom_torsion_atom_site_label_3
_geom_torsion_atom_site_label_4
_geom_torsion
_geom_torsion_site_symmetry_1
_geom_torsion_site_symmetry_2
_geom_torsion_site_symmetry_3
_geom_torsion_site_symmetry_4
_geom_torsion_publ_flag
P001 C004 C00B C00G 179.10(13) . . . . ?
P001 C004 C00H C00P -178.88(14) . . . . ?
P001 C005 C00D C00Q 178.58(13) . . . . ?
P001 C005 C00E C00M -178.74(13) . . . . ?
P001 C006 C00F C00N -177.86(13) . . . . ?
P001 C006 C00K C00I 177.71(13) . . . . ?
B1 C007 C008 C00C -2.03(17) . . . . ?
B1 C007 C008 B011 107.09(13) . . . . ?
B1 C007 C008 B013 -111.60(14) . . . . ?
B1 C007 C008 B01C -147.44(14) . . . . ?
B1 C007 C008 B01E 143.59(13) . . . . ?
B1 C007 B00V B00W 123.73(17) . . . . ?
B1 C007 B00V B011 -95.76(17) . . . . ?
B1 C007 B00V B01J -133.86(16) . . . . ?
B1 C007 B00V B01K 163.74(15) . . . . ?
B1 C007 B00W B00V -119.22(19) . . . . ?
B1 C007 B00W B013 99.78(18) . . . . ?
B1 C007 B00W B01I 138.10(17) . . . . ?
B1 C007 B00W B01K -159.20(16) . . . . ?
B1 C007 B011 C008 -97.79(14) . . . . ?
B1 C007 B011 B00V 125.03(14) . . . . ?
B1 C007 B011 B01E -131.07(14) . . . . ?
B1 C007 B011 B01J 164.70(13) . . . . ?
B1 C007 B013 C008 96.29(14) . . . . ?
B1 C007 B013 B00W -127.14(15) . . . . ?
B1 C007 B013 B01C 128.96(14) . . . . ?
B1 C007 B013 B01I -167.09(13) . . . . ?
B1 C00A B00X B00Y -105.89(15) . . . . ?
B1 C00A B00X B00Z 112.57(15) . . . . ?
B1 C00A B00X B015 -144.69(13) . . . . ?
B1 C00A B00X B019 151.55(14) . . . . ?
B1 C00A B00Y C2 -114.19(14) . . . . ?
B1 C00A B00Y B00X 110.29(15) . . . . ?
B1 C00A B00Y B014 -148.78(13) . . . . ?
B1 C00A B00Y B015 148.83(13) . . . . ?
B1 C00A B00Z B00X -108.02(16) . . . . ?
B1 C00A B00Z B017 112.00(15) . . . . ?
B1 C00A B00Z B019 -146.65(14) . . . . ?
B1 C00A B00Z B01A 150.23(14) . . . . ?
B1 C00A B017 C2 111.87(15) . . . . ?
B1 C00A B017 B00Z -111.72(16) . . . . ?
B1 C00A B017 B01A -150.23(14) . . . . ?
B1 C00A B017 B01L 146.56(14) . . . . ?
B1 C00O B00U C00C -95.81(15) . . . . ?
B1 C00O B00U B018 -129.23(15) . . . . ?
B1 C00O B00U B01B 126.59(16) . . . . ?
B1 C00O B00U B01G 166.78(14) . . . . ?
B1 C00O B010 C00C 100.03(14) . . . . ?
B1 C00O B010 B012 -121.89(14) . . . . ?
B1 C00O B010 B01D 133.20(14) . . . . ?
B1 C00O B010 B01F -162.12(13) . . . . ?
B1 C00O B012 B010 95.08(17) . . . . ?
B1 C00O B012 B01B -125.01(17) . . . . ?
B1 C00O B012 B01F 133.35(15) . . . . ?
B1 C00O B012 B01H -164.62(15) . . . . ?
B1 C00O B01B B00U -103.79(18) . . . . ?
B1 C00O B01B B012 115.09(19) . . . . ?
B1 C00O B01B B01G -142.24(16) . . . . ?
B1 C00O B01B B01H 155.35(16) . . . . ?
O002 B1 C007 C008 -102.51(14) . . . . ?
O002 B1 C007 B00V 32.6(2) . . . . ?
O002 B1 C007 B00W 117.28(17) . . . . ?
O002 B1 C007 B011 -37.14(17) . . . . ?
O002 B1 C007 B013 -169.41(12) . . . . ?
O002 B1 C00A C2 -142.15(13) . . . . ?
O002 B1 C00A B00X -1.38(18) . . . . ?
O002 B1 C00A B00Y -71.47(16) . . . . ?
O002 B1 C00A B00Z 70.69(17) . . . . ?
O002 B1 C00A B017 144.86(13) . . . . ?
O002 B1 C00O C00C 106.85(13) . . . . ?
O002 B1 C00O B00U 173.70(13) . . . . ?
O002 B1 C00O B010 40.82(15) . . . . ?
O002 B1 C00O B012 -27.39(19) . . . . ?
O002 B1 C00O B01B -110.47(17) . . . . ?
C2 C00A B00X B00Y 39.99(12) . . . . ?
C2 C00A B00X B00Z -101.55(13) . . . . ?
C2 C00A B00X B015 1.19(16) . . . . ?
C2 C00A B00X B019 -62.57(15) . . . . ?
C2 C00A B00Y B00X -135.52(13) . . . . ?
C2 C00A B00Y B014 -34.59(12) . . . . ?
C2 C00A B00Y B015 -96.98(14) . . . . ?
C2 C00A B00Z B00X 100.80(13) . . . . ?
C2 C00A B00Z B017 -39.18(12) . . . . ?
C2 C00A B00Z B019 62.17(16) . . . . ?
C2 C00A B00Z B01A -0.95(16) . . . . ?
C2 C00A B017 B00Z 136.40(13) . . . . ?
C2 C00A B017 B01A 97.90(14) . . . . ?
C2 C00A B017 B01L 34.69(12) . . . . ?
C2 B00Y B014 B015 -134.55(14) . . . . ?
C2 B00Y B014 B016 -96.76(14) . . . . ?
C2 B00Y B014 B01L -33.34(13) . . . . ?
C2 B00Y B015 B00X -98.57(13) . . . . ?
C2 B00Y B015 B014 38.85(12) . . . . ?
C2 B00Y B015 B016 1.34(17) . . . . ?
C2 B00Y B015 B019 -61.78(16) . . . . ?
C2 B014 B015 B00X -1.31(17) . . . . ?
C2 B014 B015 B00Y -39.17(12) . . . . ?
C2 B014 B015 B016 98.91(14) . . . . ?
C2 B014 B015 B019 61.55(16) . . . . ?
C2 B014 B016 B015 -99.12(14) . . . . ?
C2 B014 B016 B019 -61.65(16) . . . . ?
C2 B014 B016 B01A 1.37(18) . . . . ?
C2 B014 B016 B01L 38.93(12) . . . . ?
C2 B014 B01L B016 -134.67(14) . . . . ?
C2 B014 B01L B017 -33.52(13) . . . . ?
C2 B014 B01L B01A -96.55(14) . . . . ?
C2 B017 B01A B00Z 98.16(14) . . . . ?
C2 B017 B01A B016 -2.26(18) . . . . ?
C2 B017 B01A B019 60.94(17) . . . . ?
C2 B017 B01A B01L -39.11(13) . . . . ?
C2 B017 B01L B014 33.50(13) . . . . ?
C2 B017 B01L B016 97.18(15) . . . . ?
C2 B017 B01L B01A 134.54(14) . . . . ?
C004 P001 C005 C00D 99.22(14) . . . . ?
C004 P001 C005 C00E -81.74(15) . . . . ?
C004 P001 C006 C00F -4.29(16) . . . . ?
C004 P001 C006 C00K 176.70(12) . . . . ?
C004 C00B C00G C00J -0.2(3) . . . . ?
C004 C00H C00P C00J -0.3(3) . . . . ?
C005 P001 C004 C00B 14.78(16) . . . . ?
C005 P001 C004 C00H -165.57(13) . . . . ?
C005 P001 C006 C00F -126.28(14) . . . . ?
C005 P001 C006 C00K 54.71(14) . . . . ?
C005 C00D C00Q C00R 0.2(3) . . . . ?
C005 C00E C00M C00R 0.1(3) . . . . ?
C006 P001 C004 C00B -104.31(14) . . . . ?
C006 P001 C004 C00H 75.34(15) . . . . ?
C006 P001 C005 C00D -139.74(14) . . . . ?
C006 P001 C005 C00E 39.30(15) . . . . ?
C006 C00F C00N C00L -0.2(3) . . . . ?
C007 B1 O002 C003 -45.7(2) . . . . ?
C007 B1 C00A C2 -20.0(2) . . . . ?
C007 B1 C00A B00X 120.74(15) . . . . ?
C007 B1 C00A B00Y 50.66(18) . . . . ?
C007 B1 C00A B00Z -167.19(13) . . . . ?
C007 B1 C00A B017 -93.01(17) . . . . ?
C007 B1 C00O C00C -6.73(15) . . . . ?
C007 B1 C00O B00U 60.12(17) . . . . ?
C007 B1 C00O B010 -72.75(15) . . . . ?
C007 B1 C00O B012 -140.97(15) . . . . ?
C007 B1 C00O B01B 135.95(16) . . . . ?
C007 C008 C00C C00O -2.33(17) . . . . ?
C007 C008 C00C B00U -69.35(16) . . . . ?
C007 C008 C00C B010 65.24(17) . . . . ?
C007 C008 C00C B018 -141.86(15) . . . . ?
C007 C008 C00C B01D 137.92(15) . . . . ?
C007 C008 B011 B00V 37.38(11) . . . . ?
C007 C008 B011 B01E 141.57(14) . . . . ?
C007 C008 B011 B01J 101.28(14) . . . . ?
C007 C008 B013 B00W -38.29(11) . . . . ?
C007 C008 B013 B01C -142.21(15) . . . . ?
C007 C008 B013 B01I -102.09(14) . . . . ?
C007 C008 B01C B013 35.46(13) . . . . ?
C007 C008 B01C B01E -105.12(15) . . . . ?
C007 C008 B01C B01I -3.46(18) . . . . ?
C007 C008 B01C B01M -65.59(16) . . . . ?
C007 C008 B01E B011 -36.54(13) . . . . ?
C007 C008 B01E B01C 104.55(15) . . . . ?
C007 C008 B01E B01J 2.34(17) . . . . ?
C007 C008 B01E B01M 64.90(17) . . . . ?
C007 B00V B00W B013 34.82(12) . . . . ?
C007 B00V B00W B01I 97.66(14) . . . . ?
C007 B00V B00W B01K 134.99(14) . . . . ?
C007 B00V B011 C008 -36.06(11) . . . . ?
C007 B00V B011 B01E -97.09(14) . . . . ?
C007 B00V B011 B01J -136.19(14) . . . . ?
C007 B00V B01J B011 38.58(12) . . . . ?
C007 B00V B01J B01E 0.57(17) . . . . ?
C007 B00V B01J B01K -100.44(15) . . . . ?
C007 B00V B01J B01M -62.16(17) . . . . ?
C007 B00V B01K B00W -39.95(12) . . . . ?
C007 B00V B01K B01I -2.73(17) . . . . ?
C007 B00V B01K B01J 99.05(15) . . . . ?
C007 B00V B01K B01M 60.55(17) . . . . ?
C007 B00W B013 C008 36.61(11) . . . . ?
C007 B00W B013 B01C 97.46(14) . . . . ?
C007 B00W B013 B01I 135.97(13) . . . . ?
C007 B00W B01I B013 -38.34(12) . . . . ?
C007 B00W B01I B01C -0.44(18) . . . . ?
C007 B00W B01I B01K 100.37(14) . . . . ?
C007 B00W B01I B01M 62.66(17) . . . . ?
C007 B00W B01K B00V 39.61(13) . . . . ?
C007 B00W B01K B01I -98.79(14) . . . . ?
C007 B00W B01K B01J 2.70(19) . . . . ?
C007 B00W B01K B01M -61.18(17) . . . . ?
C007 B011 B01E C008 32.71(12) . . . . ?
C007 B011 B01E B01C -1.71(18) . . . . ?
C007 B011 B01E B01J -102.05(14) . . . . ?
C007 B011 B01E B01M -64.90(17) . . . . ?
C007 B011 B01J B00V -38.90(13) . . . . ?
C007 B011 B01J B01E 98.44(14) . . . . ?
C007 B011 B01J B01K -2.25(19) . . . . ?
C007 B011 B01J B01M 61.44(17) . . . . ?
C007 B013 B01C C008 -32.23(12) . . . . ?
C007 B013 B01C B01E 2.37(19) . . . . ?
C007 B013 B01C B01I 102.41(15) . . . . ?
C007 B013 B01C B01M 65.28(16) . . . . ?
C007 B013 B01I B00W 39.56(12) . . . . ?
C007 B013 B01I B01C -98.27(14) . . . . ?
C007 B013 B01I B01K 2.85(17) . . . . ?
C007 B013 B01I B01M -60.82(17) . . . . ?
C008 C007 B00V B00W -101.58(13) . . . . ?
C008 C007 B00V B011 38.93(12) . . . . ?
C008 C007 B00V B01J 0.83(16) . . . . ?
C008 C007 B00V B01K -61.57(15) . . . . ?
C008 C007 B00W B00V 101.02(14) . . . . ?
C008 C007 B00W B013 -39.97(12) . . . . ?
C008 C007 B00W B01I -1.65(17) . . . . ?
C008 C007 B00W B01K 61.05(16) . . . . ?
C008 C007 B011 B00V -137.18(13) . . . . ?
C008 C007 B011 B01E -33.27(12) . . . . ?
C008 C007 B011 B01J -97.51(14) . . . . ?
C008 C007 B013 B00W 136.57(13) . . . . ?
C008 C007 B013 B01C 32.66(13) . . . . ?
C008 C007 B013 B01I 96.62(14) . . . . ?
C008 C00C C00O B1 5.84(17) . . . . ?
C008 C00C C00O B00U -108.47(14) . . . . ?
C008 C00C C00O B010 110.55(14) . . . . ?
C008 C00C C00O B012 148.63(13) . . . . ?
C008 C00C C00O B01B -146.72(13) . . . . ?
C008 C00C B00U C00O 99.59(14) . . . . ?
C008 C00C B00U B018 -118.86(16) . . . . ?
C008 C00C B00U B01B 137.02(14) . . . . ?
C008 C00C B00U B01G -158.91(14) . . . . ?
C008 C00C B010 C00O -98.85(15) . . . . ?
C008 C00C B010 B012 -135.31(14) . . . . ?
C008 C00C B010 B01D 119.21(16) . . . . ?
C008 C00C B010 B01F 160.40(14) . . . . ?
C008 C00C B018 B00U 101.91(17) . . . . ?
C008 C00C B018 B01D -117.23(18) . . . . ?
C008 C00C B018 B01G 140.57(16) . . . . ?
C008 C00C B018 B01N -157.37(15) . . . . ?
C008 C00C B01D B010 -103.20(18) . . . . ?
C008 C00C B01D B018 115.70(18) . . . . ?
C008 C00C B01D B01F -142.40(16) . . . . ?
C008 C00C B01D B01N 155.77(16) . . . . ?
C008 B011 B01E B01C -34.43(13) . . . . ?
C008 B011 B01E B01J -134.76(14) . . . . ?
C008 B011 B01E B01M -97.61(15) . . . . ?
C008 B011 B01J B00V -98.50(14) . . . . ?
C008 B011 B01J B01E 38.84(12) . . . . ?
C008 B011 B01J B01K -61.85(17) . . . . ?
C008 B011 B01J B01M 1.84(17) . . . . ?
C008 B013 B01C B01E 34.60(13) . . . . ?
C008 B013 B01C B01I 134.64(15) . . . . ?
C008 B013 B01C B01M 97.51(15) . . . . ?
C008 B013 B01I B00W 99.13(14) . . . . ?
C008 B013 B01I B01C -38.69(12) . . . . ?
C008 B013 B01I B01K 62.42(16) . . . . ?
C008 B013 B01I B01M -1.25(18) . . . . ?
C008 B01C B01E B011 34.92(13) . . . . ?
C008 B01C B01E B01J 96.95(14) . . . . ?
C008 B01C B01E B01M 134.53(14) . . . . ?
C008 B01C B01I B00W 2.27(18) . . . . ?
C008 B01C B01I B013 39.67(13) . . . . ?
C008 B01C B01I B01K -60.83(17) . . . . ?
C008 B01C B01I B01M -98.37(15) . . . . ?
C008 B01C B01M B01E -38.81(12) . . . . ?
C008 B01C B01M B01I 99.10(14) . . . . ?
C008 B01C B01M B01J -1.12(17) . . . . ?
C008 B01C B01M B01K 61.71(17) . . . . ?
C008 B01E B01J B00V -1.70(17) . . . . ?
C008 B01E B01J B011 -39.49(12) . . . . ?
C008 B01E B01J B01K 61.49(16) . . . . ?
C008 B01E B01J B01M 98.83(14) . . . . ?
C008 B01E B01M B01C 39.07(13) . . . . ?
C008 B01E B01M B01I 1.18(19) . . . . ?
C008 B01E B01M B01J -99.00(14) . . . . ?
C008 B01E B01M B01K -62.10(18) . . . . ?
C009 P001 C004 C00B 134.45(14) . . . . ?
C009 P001 C004 C00H -45.90(16) . . . . ?
C009 P001 C005 C00D -19.63(16) . . . . ?
C009 P001 C005 C00E 159.41(13) . . . . ?
C009 P001 C006 C00F 114.91(14) . . . . ?
C009 P001 C006 C00K -64.10(15) . . . . ?
C00A B1 O002 C003 81.87(18) . . . . ?
C00A B1 C007 C008 137.54(13) . . . . ?
C00A B1 C007 B00V -87.33(19) . . . . ?
C00A B1 C007 B00W -2.7(2) . . . . ?
C00A B1 C007 B011 -157.10(13) . . . . ?
C00A B1 C007 B013 70.63(18) . . . . ?
C00A B1 C00O C00C -139.22(13) . . . . ?
C00A B1 C00O B00U -72.37(18) . . . . ?
C00A B1 C00O B010 154.75(13) . . . . ?
C00A B1 C00O B012 86.54(19) . . . . ?
C00A B1 C00O B01B 3.5(2) . . . . ?
C00A C2 B00Y B00X 38.64(11) . . . . ?
C00A C2 B00Y B014 140.14(13) . . . . ?
C00A C2 B00Y B015 100.69(13) . . . . ?
C00A C2 B014 B00Y -37.55(12) . . . . ?
C00A C2 B014 B015 2.15(17) . . . . ?
C00A C2 B014 B016 65.08(16) . . . . ?
C00A C2 B014 B01L 104.66(15) . . . . ?
C00A C2 B017 B00Z -37.59(11) . . . . ?
C00A C2 B017 B01A -100.19(14) . . . . ?
C00A C2 B017 B01L -140.16(14) . . . . ?
C00A C2 B01L B014 -104.47(15) . . . . ?
C00A C2 B01L B016 -64.71(17) . . . . ?
C00A C2 B01L B017 37.72(13) . . . . ?
C00A C2 B01L B01A -1.73(17) . . . . ?
C00A B00X B00Y C2 -37.74(11) . . . . ?
C00A B00X B00Y B014 -98.65(13) . . . . ?
C00A B00X B00Y B015 -136.34(13) . . . . ?
C00A B00X B00Z B017 35.79(12) . . . . ?
C00A B00X B00Z B019 136.31(14) . . . . ?
C00A B00X B00Z B01A 99.00(14) . . . . ?
C00A B00X B015 B00Y 38.27(12) . . . . ?
C00A B00X B015 B014 0.11(17) . . . . ?
C00A B00X B015 B016 -63.11(16) . . . . ?
C00A B00X B015 B019 -100.30(14) . . . . ?
C00A B00X B019 B00Z -38.30(12) . . . . ?
C00A B00X B019 B015 100.06(14) . . . . ?
C00A B00X B019 B016 62.50(16) . . . . ?
C00A B00X B019 B01A -1.31(17) . . . . ?
C00A B00Y B014 C2 34.29(11) . . . . ?
C00A B00Y B014 B015 -100.26(13) . . . . ?
C00A B00Y B014 B016 -62.47(16) . . . . ?
C00A B00Y B014 B01L 0.95(17) . . . . ?
C00A B00Y B015 B00X -38.44(12) . . . . ?
C00A B00Y B015 B014 98.97(14) . . . . ?
C00A B00Y B015 B016 61.47(16) . . . . ?
C00A B00Y B015 B019 -1.65(17) . . . . ?
C00A B00Z B017 C2 37.03(11) . . . . ?
C00A B00Z B017 B01A 136.59(13) . . . . ?
C00A B00Z B017 B01L 98.25(14) . . . . ?
C00A B00Z B019 B00X 38.63(12) . . . . ?
C00A B00Z B019 B015 1.69(17) . . . . ?
C00A B00Z B019 B016 -61.91(16) . . . . ?
C00A B00Z B019 B01A -99.77(14) . . . . ?
C00A B00Z B01A B016 62.79(16) . . . . ?
C00A B00Z B01A B017 -38.19(12) . . . . ?
C00A B00Z B01A B019 100.24(14) . . . . ?
C00A B00Z B01A B01L -0.09(17) . . . . ?
C00A B017 B01A B00Z 37.89(12) . . . . ?
C00A B017 B01A B016 -62.53(17) . . . . ?
C00A B017 B01A B019 0.66(18) . . . . ?
C00A B017 B01A B01L -99.39(14) . . . . ?
C00A B017 B01L C2 -34.32(12) . . . . ?
C00A B017 B01L B014 -0.83(18) . . . . ?
C00A B017 B01L B016 62.86(17) . . . . ?
C00A B017 B01L B01A 100.21(14) . . . . ?
C00B C004 C00H C00P 0.8(3) . . . . ?
C00B C00G C00J C00P 0.7(3) . . . . ?
C00C C008 B011 C007 100.44(14) . . . . ?
C00C C008 B011 B00V 137.82(14) . . . . ?
C00C C008 B011 B01E -117.99(15) . . . . ?
C00C C008 B011 B01J -158.28(13) . . . . ?
C00C C008 B013 C007 -99.80(14) . . . . ?
C00C C008 B013 B00W -138.09(14) . . . . ?
C00C C008 B013 B01C 117.99(16) . . . . ?
C00C C008 B013 B01I 158.11(14) . . . . ?
C00C C008 B01C B013 -103.76(17) . . . . ?
C00C C008 B01C B01E 115.66(18) . . . . ?
C00C C008 B01C B01I -142.68(16) . . . . ?
C00C C008 B01C B01M 155.19(15) . . . . ?
C00C C008 B01E B011 103.04(17) . . . . ?
C00C C008 B01E B01C -115.87(18) . . . . ?
C00C C008 B01E B01J 141.91(15) . . . . ?
C00C C008 B01E B01M -155.53(16) . . . . ?
C00C C00O B00U B018 -33.43(13) . . . . ?
C00C C00O B00U B01B -137.60(13) . . . . ?
C00C C00O B00U B01G -97.41(14) . . . . ?
C00C C00O B010 B012 138.08(13) . . . . ?
C00C C00O B010 B01D 33.16(12) . . . . ?
C00C C00O B010 B01F 97.84(15) . . . . ?
C00C C00O B012 B010 -38.68(12) . . . . ?
C00C C00O B012 B01B 101.23(14) . . . . ?
C00C C00O B012 B01F -0.40(17) . . . . ?
C00C C00O B012 B01H 61.62(16) . . . . ?
C00C C00O B01B B00U 38.73(12) . . . . ?
C00C C00O B01B B012 -102.39(14) . . . . ?
C00C C00O B01B B01G 0.28(16) . . . . ?
C00C C00O B01B B01H -62.13(16) . . . . ?
C00C B00U B018 B01D -34.67(13) . . . . ?
C00C B00U B018 B01G -134.89(14) . . . . ?
C00C B00U B018 B01N -97.69(15) . . . . ?
C00C B00U B01B C00O -35.91(11) . . . . ?
C00C B00U B01B B012 -1.20(17) . . . . ?
C00C B00U B01B B01G 99.76(14) . . . . ?
C00C B00U B01B B01H 63.23(16) . . . . ?
C00C B00U B01G B018 38.84(12) . . . . ?
C00C B00U B01G B01B -99.36(14) . . . . ?
C00C B00U B01G B01H -62.76(17) . . . . ?
C00C B00U B01G B01N 1.18(18) . . . . ?
C00C B010 B012 C00O 35.05(11) . . . . ?
C00C B010 B012 B01B -1.12(17) . . . . ?
C00C B010 B012 B01F -100.61(14) . . . . ?
C00C B010 B012 B01H -64.23(15) . . . . ?
C00C B010 B01D B018 34.29(13) . . . . ?
C00C B010 B01D B01F 134.02(14) . . . . ?
C00C B010 B01D B01N 97.37(14) . . . . ?
C00C B010 B01F B012 98.18(14) . . . . ?
C00C B010 B01F B01D -39.71(13) . . . . ?
C00C B010 B01F B01H 61.08(17) . . . . ?
C00C B010 B01F B01N -2.73(18) . . . . ?
C00C B018 B01D B010 -35.00(13) . . . . ?
C00C B018 B01D B01F -96.58(14) . . . . ?
C00C B018 B01D B01N -133.90(15) . . . . ?
C00C B018 B01G B00U -39.08(12) . . . . ?
C00C B018 B01G B01B -1.92(17) . . . . ?
C00C B018 B01G B01H 61.34(16) . . . . ?
C00C B018 B01G B01N 98.82(14) . . . . ?
C00C B018 B01N B01D 39.69(13) . . . . ?
C00C B018 B01N B01F 1.69(19) . . . . ?
C00C B018 B01N B01G -98.56(14) . . . . ?
C00C B018 B01N B01H -61.59(17) . . . . ?
C00C B01D B01F B010 40.11(12) . . . . ?
C00C B01D B01F B012 2.74(18) . . . . ?
C00C B01D B01F B01H -60.89(17) . . . . ?
C00C B01D B01F B01N -98.36(15) . . . . ?
C00C B01D B01N B018 -39.31(13) . . . . ?
C00C B01D B01N B01F 98.65(14) . . . . ?
C00C B01D B01N B01G -1.79(19) . . . . ?
C00C B01D B01N B01H 61.36(17) . . . . ?
C00D C005 C00E C00M 0.3(2) . . . . ?
C00D C00Q C00R C00M 0.2(3) . . . . ?
C00E C005 C00D C00Q -0.5(3) . . . . ?
C00E C00M C00R C00Q -0.4(3) . . . . ?
C00F C006 C00K C00I -1.3(2) . . . . ?
C00G C00J C00P C00H -0.5(3) . . . . ?
C00H C004 C00B C00G -0.5(3) . . . . ?
C00I C00L C00N C00F -0.6(3) . . . . ?
C00K C006 C00F C00N 1.1(2) . . . . ?
C00K C00I C00L C00N 0.4(3) . . . . ?
C00L C00I C00K C006 0.6(3) . . . . ?
C00O B1 O002 C003 -155.32(15) . . . . ?
C00O B1 C007 C008 5.34(15) . . . . ?
C00O B1 C007 B00V 140.47(15) . . . . ?
C00O B1 C007 B00W -134.87(17) . . . . ?
C00O B1 C007 B011 70.70(15) . . . . ?
C00O B1 C007 B013 -61.57(16) . . . . ?
C00O B1 C00A C2 105.97(16) . . . . ?
C00O B1 C00A B00X -113.27(15) . . . . ?
C00O B1 C00A B00Y 176.64(13) . . . . ?
C00O B1 C00A B00Z -41.2(2) . . . . ?
C00O B1 C00A B017 33.0(2) . . . . ?
C00O C00C B00U B018 141.55(14) . . . . ?
C00O C00C B00U B01B 37.43(12) . . . . ?
C00O C00C B00U B01G 101.50(14) . . . . ?
C00O C00C B010 B012 -36.46(12) . . . . ?
C00O C00C B010 B01D -141.94(14) . . . . ?
C00O C00C B010 B01F -100.75(14) . . . . ?
C00O C00C B018 B00U -36.46(13) . . . . ?
C00O C00C B018 B01D 104.40(15) . . . . ?
C00O C00C B018 B01G 2.20(17) . . . . ?
C00O C00C B018 B01N 64.26(17) . . . . ?
C00O C00C B01D B010 36.06(13) . . . . ?
C00O C00C B01D B018 -105.03(15) . . . . ?
C00O C00C B01D B01F -3.14(18) . . . . ?
C00O C00C B01D B01N -64.97(17) . . . . ?
C00O B00U B018 C00C 32.81(12) . . . . ?
C00O B00U B018 B01D -1.86(19) . . . . ?
C00O B00U B018 B01G -102.07(15) . . . . ?
C00O B00U B018 B01N -64.87(17) . . . . ?
C00O B00U B01B B012 34.71(12) . . . . ?
C00O B00U B01B B01G 135.67(14) . . . . ?
C00O B00U B01B B01H 99.14(14) . . . . ?
C00O B00U B01G B018 98.55(14) . . . . ?
C00O B00U B01G B01B -39.65(13) . . . . ?
C00O B00U B01G B01H -3.05(19) . . . . ?
C00O B00U B01G B01N 60.88(18) . . . . ?
C00O B010 B012 B01B -36.17(12) . . . . ?
C00O B010 B012 B01F -135.66(14) . . . . ?
C00O B010 B012 B01H -99.28(14) . . . . ?
C00O B010 B01D C00C -32.21(12) . . . . ?
C00O B010 B01D B018 2.08(18) . . . . ?
C00O B010 B01D B01F 101.82(14) . . . . ?
C00O B010 B01D B01N 65.17(16) . . . . ?
C00O B010 B01F B012 39.14(12) . . . . ?
C00O B010 B01F B01D -98.76(14) . . . . ?
C00O B010 B01F B01H 2.03(19) . . . . ?
C00O B010 B01F B01N -61.78(18) . . . . ?
C00O B012 B01B B00U -34.75(12) . . . . ?
C00O B012 B01B B01G -97.38(15) . . . . ?
C00O B012 B01B B01H -134.84(14) . . . . ?
C00O B012 B01F B010 -39.03(12) . . . . ?
C00O B012 B01F B01D -1.50(17) . . . . ?
C00O B012 B01F B01H 99.66(14) . . . . ?
C00O B012 B01F B01N 61.53(17) . . . . ?
C00O B012 B01H B01B 39.73(13) . . . . ?
C00O B012 B01H B01F -99.01(15) . . . . ?
C00O B012 B01H B01G 2.15(18) . . . . ?
C00O B012 B01H B01N -61.14(17) . . . . ?
C00O B01B B01G B00U 38.64(12) . . . . ?
C00O B01B B01G B018 1.05(17) . . . . ?
C00O B01B B01G B01H -100.26(14) . . . . ?
C00O B01B B01G B01N -62.34(17) . . . . ?
C00O B01B B01H B012 -39.49(12) . . . . ?
C00O B01B B01H B01F -2.45(18) . . . . ?
C00O B01B B01H B01G 98.64(15) . . . . ?
C00O B01B B01H B01N 60.91(17) . . . . ?
B00U C00C C00O B1 114.31(14) . . . . ?
B00U C00C C00O B010 -140.98(13) . . . . ?
B00U C00C C00O B012 -102.90(14) . . . . ?
B00U C00C C00O B01B -38.25(12) . . . . ?
B00U C00C B010 C00O 36.84(12) . . . . ?
B00U C00C B010 B012 0.38(17) . . . . ?
B00U C00C B010 B01D -105.10(15) . . . . ?
B00U C00C B010 B01F -63.91(16) . . . . ?
B00U C00C B018 B01D 140.86(15) . . . . ?
B00U C00C B018 B01G 38.66(13) . . . . ?
B00U C00C B018 B01N 100.72(16) . . . . ?
B00U C00C B01D B010 103.69(15) . . . . ?
B00U C00C B01D B018 -37.40(14) . . . . ?
B00U C00C B01D B01F 64.49(17) . . . . ?
B00U C00C B01D B01N 2.66(18) . . . . ?
B00U C00O B010 C00C -36.56(13) . . . . ?
B00U C00O B010 B012 101.52(14) . . . . ?
B00U C00O B010 B01D -3.40(18) . . . . ?
B00U C00O B010 B01F 61.28(17) . . . . ?
B00U C00O B012 B010 -104.41(14) . . . . ?
B00U C00O B012 B01B 35.51(13) . . . . ?
B00U C00O B012 B01F -66.13(16) . . . . ?
B00U C00O B012 B01H -4.11(17) . . . . ?
B00U C00O B01B B012 -141.12(14) . . . . ?
B00U C00O B01B B01G -38.45(12) . . . . ?
B00U C00O B01B B01H -100.86(15) . . . . ?
B00U B018 B01D C00C 34.85(13) . . . . ?
B00U B018 B01D B010 -0.2(2) . . . . ?
B00U B018 B01D B01F -61.73(18) . . . . ?
B00U B018 B01D B01N -99.05(16) . . . . ?
B00U B018 B01G B01B 37.15(13) . . . . ?
B00U B018 B01G B01H 100.42(15) . . . . ?
B00U B018 B01G B01N 137.89(14) . . . . ?
B00U B018 B01N B01D 101.61(15) . . . . ?
B00U B018 B01N B01F 63.61(18) . . . . ?
B00U B018 B01N B01G -36.64(13) . . . . ?
B00U B018 B01N B01H 0.33(18) . . . . ?
B00U B01B B01G B018 -37.59(13) . . . . ?
B00U B01B B01G B01H -138.90(15) . . . . ?
B00U B01B B01G B01N -100.98(16) . . . . ?
B00U B01B B01H B012 -101.91(15) . . . . ?
B00U B01B B01H B01F -64.87(17) . . . . ?
B00U B01B B01H B01G 36.22(13) . . . . ?
B00U B01B B01H B01N -1.51(18) . . . . ?
B00U B01G B01H B012 0.5(2) . . . . ?
B00U B01G B01H B01B -36.50(13) . . . . ?
B00U B01G B01H B01F 64.30(18) . . . . ?
B00U B01G B01H B01N 101.28(16) . . . . ?
B00U B01G B01N B018 37.91(13) . . . . ?
B00U B01G B01N B01D 0.4(2) . . . . ?
B00U B01G B01N B01F -63.75(19) . . . . ?
B00U B01G B01N B01H -100.55(15) . . . . ?
B00V C007 C008 C00C -147.67(13) . . . . ?
B00V C007 C008 B011 -38.55(12) . . . . ?
B00V C007 C008 B013 102.76(14) . . . . ?
B00V C007 C008 B01C 66.93(16) . . . . ?
B00V C007 C008 B01E -2.05(17) . . . . ?
B00V C007 B00W B013 -140.99(13) . . . . ?
B00V C007 B00W B01I -102.67(14) . . . . ?
B00V C007 B00W B01K -39.98(13) . . . . ?
B00V C007 B011 C008 137.18(13) . . . . ?
B00V C007 B011 B01E 103.90(14) . . . . ?
B00V C007 B011 B01J 39.67(13) . . . . ?
B00V C007 B013 C008 -101.28(13) . . . . ?
B00V C007 B013 B00W 35.29(12) . . . . ?
B00V C007 B013 B01C -68.61(16) . . . . ?
B00V C007 B013 B01I -4.66(17) . . . . ?
B00V B00W B013 C007 -35.04(12) . . . . ?
B00V B00W B013 C008 1.57(16) . . . . ?
B00V B00W B013 B01C 62.41(16) . . . . ?
B00V B00W B013 B01I 100.92(14) . . . . ?
B00V B00W B01I B013 -101.14(15) . . . . ?
B00V B00W B01I B01C -63.23(18) . . . . ?
B00V B00W B01I B01K 37.58(13) . . . . ?
B00V B00W B01I B01M -0.14(19) . . . . ?
B00V B00W B01K B01I -138.40(15) . . . . ?
B00V B00W B01K B01J -36.92(14) . . . . ?
B00V B00W B01K B01M -100.79(15) . . . . ?
B00V B011 B01E C008 95.59(14) . . . . ?
B00V B011 B01E B01C 61.16(18) . . . . ?
B00V B011 B01E B01J -39.17(13) . . . . ?
B00V B011 B01E B01M -2.02(18) . . . . ?
B00V B011 B01J B01E 137.34(14) . . . . ?
B00V B011 B01J B01K 36.65(14) . . . . ?
B00V B011 B01J B01M 100.33(15) . . . . ?
B00V B01J B01K B00W 36.25(14) . . . . ?
B00V B01J B01K B01I 100.11(15) . . . . ?
B00V B01J B01K B01M 137.14(15) . . . . ?
B00V B01J B01M B01C 62.49(18) . . . . ?
B00V B01J B01M B01E 100.22(15) . . . . ?
B00V B01J B01M B01I -1.36(19) . . . . ?
B00V B01J B01M B01K -38.12(13) . . . . ?
B00V B01K B01M B01C -62.53(18) . . . . ?
B00V B01K B01M B01E 1.25(19) . . . . ?
B00V B01K B01M B01I -100.16(15) . . . . ?
B00V B01K B01M B01J 38.55(14) . . . . ?
B00W C007 C008 C00C 148.70(13) . . . . ?
B00W C007 C008 B011 -102.18(13) . . . . ?
B00W C007 C008 B013 39.13(12) . . . . ?
B00W C007 C008 B01C 3.29(18) . . . . ?
B00W C007 C008 B01E -65.68(16) . . . . ?
B00W C007 B00V B011 140.51(13) . . . . ?
B00W C007 B00V B01J 102.41(14) . . . . ?
B00W C007 B00V B01K 40.01(12) . . . . ?
B00W C007 B011 C008 101.51(13) . . . . ?
B00W C007 B011 B00V -35.66(13) . . . . ?
B00W C007 B011 B01E 68.24(16) . . . . ?
B00W C007 B011 B01J 4.01(17) . . . . ?
B00W C007 B013 C008 -136.57(13) . . . . ?
B00W C007 B013 B01C -103.90(15) . . . . ?
B00W C007 B013 B01I -39.95(12) . . . . ?
B00W B00V B011 C007 35.86(12) . . . . ?
B00W B00V B011 C008 -0.19(16) . . . . ?
B00W B00V B011 B01E -61.23(17) . . . . ?
B00W B00V B011 B01J -100.33(15) . . . . ?
B00W B00V B01J B011 102.02(15) . . . . ?
B00W B00V B01J B01E 64.01(17) . . . . ?
B00W B00V B01J B01K -36.99(14) . . . . ?
B00W B00V B01J B01M 1.29(19) . . . . ?
B00W B00V B01K B01I 37.21(13) . . . . ?
B00W B00V B01K B01J 138.99(15) . . . . ?
B00W B00V B01K B01M 100.49(16) . . . . ?
B00W B013 B01C C008 -95.94(14) . . . . ?
B00W B013 B01C B01E -61.33(18) . . . . ?
B00W B013 B01C B01I 38.70(13) . . . . ?
B00W B013 B01C B01M 1.58(18) . . . . ?
B00W B013 B01I B01C -137.82(14) . . . . ?
B00W B013 B01I B01K -36.71(13) . . . . ?
B00W B013 B01I B01M -100.38(16) . . . . ?
B00W B01I B01K B00V -36.64(13) . . . . ?
B00W B01I B01K B01J -100.63(14) . . . . ?
B00W B01I B01K B01M -137.87(14) . . . . ?
B00W B01I B01M B01C -100.65(15) . . . . ?
B00W B01I B01M B01E -62.78(19) . . . . ?
B00W B01I B01M B01J 0.9(2) . . . . ?
B00W B01I B01M B01K 37.48(13) . . . . ?
B00W B01K B01M B01C -0.14(18) . . . . ?
B00W B01K B01M B01E 63.63(18) . . . . ?
B00W B01K B01M B01I -37.77(13) . . . . ?
B00W B01K B01M B01J 100.93(15) . . . . ?
B00X C00A B00Y C2 135.52(13) . . . . ?
B00X C00A B00Y B014 100.94(14) . . . . ?
B00X C00A B00Y B015 38.54(12) . . . . ?
B00X C00A B00Z B017 -139.98(13) . . . . ?
B00X C00A B00Z B019 -38.63(12) . . . . ?
B00X C00A B00Z B01A -101.75(14) . . . . ?
B00X C00A B017 C2 -99.42(13) . . . . ?
B00X C00A B017 B00Z 36.98(12) . . . . ?
B00X C00A B017 B01A -1.53(17) . . . . ?
B00X C00A B017 B01L -64.73(16) . . . . ?
B00X B00Y B014 C2 96.77(14) . . . . ?
B00X B00Y B014 B015 -37.78(12) . . . . ?
B00X B00Y B014 B016 0.01(17) . . . . ?
B00X B00Y B014 B01L 63.43(16) . . . . ?
B00X B00Y B015 B014 137.41(14) . . . . ?
B00X B00Y B015 B016 99.90(14) . . . . ?
B00X B00Y B015 B019 36.79(13) . . . . ?
B00X B00Z B017 C2 1.12(16) . . . . ?
B00X B00Z B017 C00A -35.92(12) . . . . ?
B00X B00Z B017 B01A 100.68(14) . . . . ?
B00X B00Z B017 B01L 62.33(16) . . . . ?
B00X B00Z B019 B015 -36.95(13) . . . . ?
B00X B00Z B019 B016 -100.55(14) . . . . ?
B00X B00Z B019 B01A -138.41(14) . . . . ?
B00X B00Z B01A B016 -0.26(18) . . . . ?
B00X B00Z B01A B017 -101.24(14) . . . . ?
B00X B00Z B01A B019 37.19(13) . . . . ?
B00X B00Z B01A B01L -63.14(16) . . . . ?
B00X B015 B016 B014 100.81(14) . . . . ?
B00X B015 B016 B019 -37.13(12) . . . . ?
B00X B015 B016 B01A 0.46(18) . . . . ?
B00X B015 B016 B01L 63.48(17) . . . . ?
B00X B015 B019 B00Z 36.85(13) . . . . ?
B00X B015 B019 B016 138.08(14) . . . . ?
B00X B015 B019 B01A 100.01(14) . . . . ?
B00X B019 B01A B00Z -36.84(13) . . . . ?
B00X B019 B01A B016 101.04(14) . . . . ?
B00X B019 B01A B017 0.40(18) . . . . ?
B00X B019 B01A B01L 63.84(16) . . . . ?
B00Y C2 C00A B1 104.29(15) . . . . ?
B00Y C2 C00A B00X -40.18(12) . . . . ?
B00Y C2 C00A B00Z -104.72(13) . . . . ?
B00Y C2 C00A B017 -144.41(13) . . . . ?
B00Y C2 B014 B015 39.70(12) . . . . ?
B00Y C2 B014 B016 102.63(14) . . . . ?
B00Y C2 B014 B01L 142.21(14) . . . . ?
B00Y C2 B017 C00A 34.04(12) . . . . ?
B00Y C2 B017 B00Z -3.55(17) . . . . ?
B00Y C2 B017 B01A -66.15(17) . . . . ?
B00Y C2 B017 B01L -106.12(15) . . . . ?
B00Y C2 B01L B014 -36.72(14) . . . . ?
B00Y C2 B01L B016 3.03(18) . . . . ?
B00Y C2 B01L B017 105.47(15) . . . . ?
B00Y C2 B01L B01A 66.01(17) . . . . ?
B00Y C00A B00X B00Z -141.55(13) . . . . ?
B00Y C00A B00X B015 -38.81(12) . . . . ?
B00Y C00A B00X B019 -102.56(14) . . . . ?
B00Y C00A B00Z B00X 35.80(13) . . . . ?
B00Y C00A B00Z B017 -104.18(14) . . . . ?
B00Y C00A B00Z B019 -2.83(17) . . . . ?
B00Y C00A B00Z B01A -65.95(16) . . . . ?
B00Y C00A B017 C2 -33.20(12) . . . . ?
B00Y C00A B017 B00Z 103.20(13) . . . . ?
B00Y C00A B017 B01A 64.70(16) . . . . ?
B00Y C00A B017 B01L 1.49(17) . . . . ?
B00Y B00X B00Z C00A -34.27(12) . . . . ?
B00Y B00X B00Z B017 1.52(17) . . . . ?
B00Y B00X B00Z B019 102.04(15) . . . . ?
B00Y B00X B00Z B01A 64.73(16) . . . . ?
B00Y B00X B015 B014 -38.16(13) . . . . ?
B00Y B00X B015 B016 -101.38(14) . . . . ?
B00Y B00X B015 B019 -138.57(14) . . . . ?
B00Y B00X B019 B00Z -100.86(14) . . . . ?
B00Y B00X B019 B015 37.50(12) . . . . ?
B00Y B00X B019 B016 -0.06(17) . . . . ?
B00Y B00X B019 B01A -63.87(16) . . . . ?
B00Y B014 B015 B00X 37.86(12) . . . . ?
B00Y B014 B015 B016 138.09(14) . . . . ?
B00Y B014 B015 B019 100.72(14) . . . . ?
B00Y B014 B016 B015 -37.51(12) . . . . ?
B00Y B014 B016 B019 -0.04(17) . . . . ?
B00Y B014 B016 B01A 62.97(17) . . . . ?
B00Y B014 B016 B01L 100.53(14) . . . . ?
B00Y B014 B01L C2 33.45(13) . . . . ?
B00Y B014 B01L B016 -101.22(15) . . . . ?
B00Y B014 B01L B017 -0.08(18) . . . . ?
B00Y B014 B01L B01A -63.10(17) . . . . ?
B00Y B015 B016 B014 37.72(13) . . . . ?
B00Y B015 B016 B019 -100.23(14) . . . . ?
B00Y B015 B016 B01A -62.64(17) . . . . ?
B00Y B015 B016 B01L 0.39(18) . . . . ?
B00Y B015 B019 B00X -36.87(13) . . . . ?
B00Y B015 B019 B00Z -0.02(18) . . . . ?
B00Y B015 B019 B016 101.22(14) . . . . ?
B00Y B015 B019 B01A 63.14(16) . . . . ?
B00Z C00A B00X B00Y 141.55(13) . . . . ?
B00Z C00A B00X B015 102.74(14) . . . . ?
B00Z C00A B00X B019 38.98(12) . . . . ?
B00Z C00A B00Y C2 99.80(14) . . . . ?
B00Z C00A B00Y B00X -35.72(13) . . . . ?
B00Z C00A B00Y B014 65.21(16) . . . . ?
B00Z C00A B00Y B015 2.82(17) . . . . ?
B00Z C00A B017 C2 -136.40(13) . . . . ?
B00Z C00A B017 B01A -38.51(13) . . . . ?
B00Z C00A B017 B01L -101.71(14) . . . . ?
B00Z B00X B00Y C2 -3.49(16) . . . . ?
B00Z B00X B00Y C00A 34.25(12) . . . . ?
B00Z B00X B00Y B014 -64.41(16) . . . . ?
B00Z B00X B00Y B015 -102.09(14) . . . . ?
B00Z B00X B015 B00Y 100.75(14) . . . . ?
B00Z B00X B015 B014 62.58(16) . . . . ?
B00Z B00X B015 B016 -0.63(17) . . . . ?
B00Z B00X B015 B019 -37.82(13) . . . . ?
B00Z B00X B019 B015 138.36(14) . . . . ?
B00Z B00X B019 B016 100.80(15) . . . . ?
B00Z B00X B019 B01A 36.99(13) . . . . ?
B00Z B017 B01A B016 -100.42(15) . . . . ?
B00Z B017 B01A B019 -37.23(13) . . . . ?
B00Z B017 B01A B01L -137.28(14) . . . . ?
B00Z B017 B01L C2 -96.24(14) . . . . ?
B00Z B017 B01L B014 -62.74(17) . . . . ?
B00Z B017 B01L B016 0.94(18) . . . . ?
B00Z B017 B01L B01A 38.30(13) . . . . ?
B00Z B019 B01A B016 137.88(14) . . . . ?
B00Z B019 B01A B017 37.24(13) . . . . ?
B00Z B019 B01A B01L 100.67(14) . . . . ?
B00Z B01A B01L C2 1.06(17) . . . . ?
B00Z B01A B01L B014 62.60(17) . . . . ?
B00Z B01A B01L B016 100.52(15) . . . . ?
B00Z B01A B01L B017 -38.08(13) . . . . ?
B010 C00C C00O B1 -104.71(13) . . . . ?
B010 C00C C00O B00U 140.98(13) . . . . ?
B010 C00C C00O B012 38.08(12) . . . . ?
B010 C00C C00O B01B 102.73(13) . . . . ?
B010 C00C B00U C00O -36.92(12) . . . . ?
B010 C00C B00U B018 104.63(15) . . . . ?
B010 C00C B00U B01B 0.51(17) . . . . ?
B010 C00C B00U B01G 64.58(16) . . . . ?
B010 C00C B018 B00U -104.27(15) . . . . ?
B010 C00C B018 B01D 36.59(14) . . . . ?
B010 C00C B018 B01G -65.60(16) . . . . ?
B010 C00C B018 B01N -3.54(18) . . . . ?
B010 C00C B01D B018 -141.09(15) . . . . ?
B010 C00C B01D B01F -39.20(13) . . . . ?
B010 C00C B01D B01N -101.03(15) . . . . ?
B010 C00O B00U C00C 36.73(12) . . . . ?
B010 C00O B00U B018 3.30(18) . . . . ?
B010 C00O B00U B01B -100.87(14) . . . . ?
B010 C00O B00U B01G -60.68(17) . . . . ?
B010 C00O B012 B01B 139.91(14) . . . . ?
B010 C00O B012 B01F 38.28(12) . . . . ?
B010 C00O B012 B01H 100.30(15) . . . . ?
B010 C00O B01B B00U 104.63(14) . . . . ?
B010 C00O B01B B012 -36.49(13) . . . . ?
B010 C00O B01B B01G 66.18(16) . . . . ?
B010 C00O B01B B01H 3.77(17) . . . . ?
B010 B012 B01B C00O 36.23(12) . . . . ?
B010 B012 B01B B00U 1.48(18) . . . . ?
B010 B012 B01B B01G -61.15(17) . . . . ?
B010 B012 B01B B01H -98.61(15) . . . . ?
B010 B012 B01F B01D 37.53(13) . . . . ?
B010 B012 B01F B01H 138.69(15) . . . . ?
B010 B012 B01F B01N 100.57(16) . . . . ?
B010 B012 B01H B01B 102.72(15) . . . . ?
B010 B012 B01H B01F -36.02(13) . . . . ?
B010 B012 B01H B01G 65.14(17) . . . . ?
B010 B012 B01H B01N 1.85(18) . . . . ?
B010 B01D B01F B012 -37.36(13) . . . . ?
B010 B01D B01F B01H -101.00(15) . . . . ?
B010 B01D B01F B01N -138.47(14) . . . . ?
B010 B01D B01N B018 -101.91(15) . . . . ?
B010 B01D B01N B01F 36.04(13) . . . . ?
B010 B01D B01N B01G -64.39(18) . . . . ?
B010 B01D B01N B01H -1.24(18) . . . . ?
B010 B01F B01H B012 36.84(13) . . . . ?
B010 B01F B01H B01B 0.3(2) . . . . ?
B010 B01F B01H B01G -63.70(18) . . . . ?
B010 B01F B01H B01N -100.69(16) . . . . ?
B010 B01F B01N B018 0.7(2) . . . . ?
B010 B01F B01N B01D -37.12(13) . . . . ?
B010 B01F B01N B01G 64.41(19) . . . . ?
B010 B01F B01N B01H 101.15(15) . . . . ?
B011 C007 C008 C00C -109.12(14) . . . . ?
B011 C007 C008 B013 141.31(13) . . . . ?
B011 C007 C008 B01C 105.47(15) . . . . ?
B011 C007 C008 B01E 36.50(13) . . . . ?
B011 C007 B00V B00W -140.51(13) . . . . ?
B011 C007 B00V B01J -38.10(12) . . . . ?
B011 C007 B00V B01K -100.50(14) . . . . ?
B011 C007 B00W B00V 35.84(13) . . . . ?
B011 C007 B00W B013 -105.15(14) . . . . ?
B011 C007 B00W B01I -66.83(16) . . . . ?
B011 C007 B00W B01K -4.13(17) . . . . ?
B011 C007 B013 C008 -36.27(12) . . . . ?
B011 C007 B013 B00W 100.29(14) . . . . ?
B011 C007 B013 B01C -3.61(18) . . . . ?
B011 C007 B013 B01I 60.34(16) . . . . ?
B011 C008 C00C C00O -70.17(16) . . . . ?
B011 C008 C00C B00U -137.19(14) . . . . ?
B011 C008 C00C B010 -2.59(19) . . . . ?
B011 C008 C00C B018 150.30(15) . . . . ?
B011 C008 C00C B01D 70.1(2) . . . . ?
B011 C008 B013 C007 36.53(12) . . . . ?
B011 C008 B013 B00W -1.76(17) . . . . ?
B011 C008 B013 B01C -105.68(15) . . . . ?
B011 C008 B013 B01I -65.56(16) . . . . ?
B011 C008 B01C B013 103.45(15) . . . . ?
B011 C008 B01C B01E -37.13(13) . . . . ?
B011 C008 B01C B01I 64.53(17) . . . . ?
B011 C008 B01C B01M 2.40(17) . . . . ?
B011 C008 B01E B01C 141.09(14) . . . . ?
B011 C008 B01E B01J 38.87(12) . . . . ?
B011 C008 B01E B01M 101.44(15) . . . . ?
B011 B00V B00W C007 -35.71(12) . . . . ?
B011 B00V B00W B013 -0.89(17) . . . . ?
B011 B00V B00W B01I 61.95(17) . . . . ?
B011 B00V B00W B01K 99.28(15) . . . . ?
B011 B00V B01J B01E -38.01(13) . . . . ?
B011 B00V B01J B01K -139.02(16) . . . . ?
B011 B00V B01J B01M -100.74(16) . . . . ?
B011 B00V B01K B00W -102.97(15) . . . . ?
B011 B00V B01K B01I -65.75(16) . . . . ?
B011 B00V B01K B01J 36.03(13) . . . . ?
B011 B00V B01K B01M -2.47(18) . . . . ?
B011 B01E B01J B00V 37.80(13) . . . . ?
B011 B01E B01J B01K 100.99(14) . . . . ?
B011 B01E B01J B01M 138.33(14) . . . . ?
B011 B01E B01M B01C 101.62(15) . . . . ?
B011 B01E B01M B01I 63.73(19) . . . . ?
B011 B01E B01M B01J -36.45(13) . . . . ?
B011 B01E B01M B01K 0.45(19) . . . . ?
B011 B01J B01K B00V -36.55(14) . . . . ?
B011 B01J B01K B00W -0.3(2) . . . . ?
B011 B01J B01K B01I 63.57(18) . . . . ?
B011 B01J B01K B01M 100.59(16) . . . . ?
B011 B01J B01M B01C -0.46(18) . . . . ?
B011 B01J B01M B01E 37.27(13) . . . . ?
B011 B01J B01M B01I -64.31(18) . . . . ?
B011 B01J B01M B01K -101.07(15) . . . . ?
B012 C00O B00U C00C 101.95(14) . . . . ?
B012 C00O B00U B018 68.52(17) . . . . ?
B012 C00O B00U B01B -35.65(13) . . . . ?
B012 C00O B00U B01G 4.53(18) . . . . ?
B012 C00O B010 C00C -138.08(13) . . . . ?
B012 C00O B010 B01D -104.92(15) . . . . ?
B012 C00O B010 B01F -40.24(13) . . . . ?
B012 C00O B01B B00U 141.12(14) . . . . ?
B012 C00O B01B B01G 102.67(14) . . . . ?
B012 C00O B01B B01H 40.26(13) . . . . ?
B012 B010 B01D C00C -94.90(14) . . . . ?
B012 B010 B01D B018 -60.61(18) . . . . ?
B012 B010 B01D B01F 39.12(13) . . . . ?
B012 B010 B01D B01N 2.47(18) . . . . ?
B012 B010 B01F B01D -137.90(14) . . . . ?
B012 B010 B01F B01H -37.11(14) . . . . ?
B012 B010 B01F B01N -100.92(16) . . . . ?
B012 B01B B01G B00U 100.92(15) . . . . ?
B012 B01B B01G B018 63.33(17) . . . . ?
B012 B01B B01G B01H -37.98(14) . . . . ?
B012 B01B B01G B01N -0.06(19) . . . . ?
B012 B01B B01H B01F 37.04(14) . . . . ?
B012 B01B B01H B01G 138.13(15) . . . . ?
B012 B01B B01H B01N 100.40(16) . . . . ?
B012 B01F B01H B01B -36.57(13) . . . . ?
B012 B01F B01H B01G -100.54(15) . . . . ?
B012 B01F B01H B01N -137.52(15) . . . . ?
B012 B01F B01N B018 -62.37(19) . . . . ?
B012 B01F B01N B01D -100.18(15) . . . . ?
B012 B01F B01N B01G 1.4(2) . . . . ?
B012 B01F B01N B01H 38.09(13) . . . . ?
B012 B01H B01N B018 63.36(17) . . . . ?
B012 B01H B01N B01D -0.37(18) . . . . ?
B012 B01H B01N B01F -38.05(13) . . . . ?
B012 B01H B01N B01G 100.60(15) . . . . ?
B013 C007 C008 C00C 109.57(15) . . . . ?
B013 C007 C008 B011 -141.31(13) . . . . ?
B013 C007 C008 B01C -35.84(14) . . . . ?
B013 C007 C008 B01E -104.81(15) . . . . ?
B013 C007 B00V B00W -35.44(12) . . . . ?
B013 C007 B00V B011 105.07(13) . . . . ?
B013 C007 B00V B01J 66.97(15) . . . . ?
B013 C007 B00V B01K 4.57(16) . . . . ?
B013 C007 B00W B00V 140.99(13) . . . . ?
B013 C007 B00W B01I 38.32(13) . . . . ?
B013 C007 B00W B01K 101.02(15) . . . . ?
B013 C007 B011 C008 36.64(12) . . . . ?
B013 C007 B011 B00V -100.54(14) . . . . ?
B013 C007 B011 B01E 3.37(17) . . . . ?
B013 C007 B011 B01J -60.86(17) . . . . ?
B013 C008 C00C C00O 64.54(16) . . . . ?
B013 C008 C00C B00U -2.48(19) . . . . ?
B013 C008 C00C B010 132.11(14) . . . . ?
B013 C008 C00C B018 -74.99(19) . . . . ?
B013 C008 C00C B01D -155.21(15) . . . . ?
B013 C008 B011 C007 -36.15(12) . . . . ?
B013 C008 B011 B00V 1.23(16) . . . . ?
B013 C008 B011 B01E 105.42(14) . . . . ?
B013 C008 B011 B01J 65.13(16) . . . . ?
B013 C008 B01C B01E -140.58(15) . . . . ?
B013 C008 B01C B01I -38.92(13) . . . . ?
B013 C008 B01C B01M -101.05(15) . . . . ?
B013 C008 B01E B011 -103.51(14) . . . . ?
B013 C008 B01E B01C 37.58(14) . . . . ?
B013 C008 B01E B01J -64.63(16) . . . . ?
B013 C008 B01E B01M -2.07(18) . . . . ?
B013 B00W B01I B01C 37.90(14) . . . . ?
B013 B00W B01I B01K 138.72(14) . . . . ?
B013 B00W B01I B01M 101.00(15) . . . . ?
B013 B00W B01K B00V 101.90(15) . . . . ?
B013 B00W B01K B01I -36.50(13) . . . . ?
B013 B00W B01K B01J 64.99(18) . . . . ?
B013 B00W B01K B01M 1.11(18) . . . . ?
B013 B01C B01E C008 -35.33(13) . . . . ?
B013 B01C B01E B011 -0.4(2) . . . . ?
B013 B01C B01E B01J 61.62(18) . . . . ?
B013 B01C B01E B01M 99.20(16) . . . . ?
B013 B01C B01I B00W -37.40(13) . . . . ?
B013 B01C B01I B01K -100.50(15) . . . . ?
B013 B01C B01I B01M -138.03(15) . . . . ?
B013 B01C B01M B01E -101.39(14) . . . . ?
B013 B01C B01M B01I 36.53(13) . . . . ?
B013 B01C B01M B01J -63.69(17) . . . . ?
B013 B01C B01M B01K -0.86(18) . . . . ?
B013 B01I B01K B00V -0.04(18) . . . . ?
B013 B01I B01K B00W 36.59(13) . . . . ?
B013 B01I B01K B01J -64.04(17) . . . . ?
B013 B01I B01K B01M -101.28(15) . . . . ?
B013 B01I B01M B01C -37.81(14) . . . . ?
B013 B01I B01M B01E 0.1(2) . . . . ?
B013 B01I B01M B01J 63.77(19) . . . . ?
B013 B01I B01M B01K 100.32(15) . . . . ?
B014 C2 C00A B1 142.33(14) . . . . ?
B014 C2 C00A B00X -2.14(17) . . . . ?
B014 C2 C00A B00Y 38.04(13) . . . . ?
B014 C2 C00A B00Z -66.67(16) . . . . ?
B014 C2 C00A B017 -106.37(15) . . . . ?
B014 C2 B00Y C00A -140.14(13) . . . . ?
B014 C2 B00Y B00X -101.50(14) . . . . ?
B014 C2 B00Y B015 -39.45(12) . . . . ?
B014 C2 B017 C00A 103.54(15) . . . . ?
B014 C2 B017 B00Z 65.95(16) . . . . ?
B014 C2 B017 B01A 3.35(18) . . . . ?
B014 C2 B017 B01L -36.62(14) . . . . ?
B014 C2 B01L B016 39.76(13) . . . . ?
B014 C2 B01L B017 142.19(14) . . . . ?
B014 C2 B01L B01A 102.74(14) . . . . ?
B014 B00Y B015 B00X -137.41(14) . . . . ?
B014 B00Y B015 B016 -37.51(13) . . . . ?
B014 B00Y B015 B019 -100.62(15) . . . . ?
B014 B015 B016 B019 -137.95(14) . . . . ?
B014 B015 B016 B01A -100.35(15) . . . . ?
B014 B015 B016 B01L -37.33(13) . . . . ?
B014 B015 B019 B00X -100.61(14) . . . . ?
B014 B015 B019 B00Z -63.76(16) . . . . ?
B014 B015 B019 B016 37.47(12) . . . . ?
B014 B015 B019 B01A -0.60(17) . . . . ?
B014 B016 B019 B00X 0.06(17) . . . . ?
B014 B016 B019 B00Z 62.91(16) . . . . ?
B014 B016 B019 B015 -37.24(12) . . . . ?
B014 B016 B019 B01A 100.47(14) . . . . ?
B014 B016 B01A B00Z -62.85(17) . . . . ?
B014 B016 B01A B017 0.56(19) . . . . ?
B014 B016 B01A B019 -100.42(15) . . . . ?
B014 B016 B01A B01L 37.61(13) . . . . ?
B014 B016 B01L C2 -39.11(13) . . . . ?
B014 B016 B01L B017 -100.83(15) . . . . ?
B014 B016 B01L B01A -137.73(14) . . . . ?
B015 B00X B00Y C2 98.60(14) . . . . ?
B015 B00X B00Y C00A 136.34(13) . . . . ?
B015 B00X B00Y B014 37.68(12) . . . . ?
B015 B00X B00Z C00A -98.44(14) . . . . ?
B015 B00X B00Z B017 -62.66(16) . . . . ?
B015 B00X B00Z B019 37.87(13) . . . . ?
B015 B00X B00Z B01A 0.55(17) . . . . ?
B015 B00X B019 B00Z -138.36(14) . . . . ?
B015 B00X B019 B016 -37.56(13) . . . . ?
B015 B00X B019 B01A -101.37(15) . . . . ?
B015 B00Y B014 C2 134.55(14) . . . . ?
B015 B00Y B014 B016 37.79(12) . . . . ?
B015 B00Y B014 B01L 101.20(15) . . . . ?
B015 B014 B016 B019 37.47(12) . . . . ?
B015 B014 B016 B01A 100.49(15) . . . . ?
B015 B014 B016 B01L 138.04(14) . . . . ?
B015 B014 B01L C2 96.84(14) . . . . ?
B015 B014 B01L B016 -37.82(13) . . . . ?
B015 B014 B01L B017 63.32(17) . . . . ?
B015 B014 B01L B01A 0.30(18) . . . . ?
B015 B016 B019 B00X 37.30(12) . . . . ?
B015 B016 B019 B00Z 100.14(14) . . . . ?
B015 B016 B019 B01A 137.71(14) . . . . ?
B015 B016 B01A B00Z -0.13(18) . . . . ?
B015 B016 B01A B017 63.28(17) . . . . ?
B015 B016 B01A B019 -37.69(13) . . . . ?
B015 B016 B01A B01L 100.34(15) . . . . ?
B015 B016 B01L C2 -1.97(18) . . . . ?
B015 B016 B01L B014 37.15(13) . . . . ?
B015 B016 B01L B017 -63.69(17) . . . . ?
B015 B016 B01L B01A -100.58(15) . . . . ?
B015 B019 B01A B00Z -99.89(14) . . . . ?
B015 B019 B01A B016 37.98(12) . . . . ?
B015 B019 B01A B017 -62.65(17) . . . . ?
B015 B019 B01A B01L 0.78(17) . . . . ?
B016 B014 B015 B00X -100.22(14) . . . . ?
B016 B014 B015 B00Y -138.09(14) . . . . ?
B016 B014 B015 B019 -37.37(12) . . . . ?
B016 B014 B01L C2 134.67(14) . . . . ?
B016 B014 B01L B017 101.14(15) . . . . ?
B016 B014 B01L B01A 38.12(13) . . . . ?
B016 B015 B019 B00X -138.08(14) . . . . ?
B016 B015 B019 B00Z -101.23(15) . . . . ?
B016 B015 B019 B01A -38.07(13) . . . . ?
B016 B019 B01A B00Z -137.88(14) . . . . ?
B016 B019 B01A B017 -100.63(15) . . . . ?
B016 B019 B01A B01L -37.20(13) . . . . ?
B016 B01A B01L C2 -99.46(14) . . . . ?
B016 B01A B01L B014 -37.92(13) . . . . ?
B016 B01A B01L B017 -138.60(14) . . . . ?
B017 C2 C00A B1 -111.30(16) . . . . ?
B017 C2 C00A B00X 104.23(13) . . . . ?
B017 C2 C00A B00Y 144.41(13) . . . . ?
B017 C2 C00A B00Z 39.70(12) . . . . ?
B017 C2 B00Y C00A -34.18(12) . . . . ?
B017 C2 B00Y B00X 4.47(17) . . . . ?
B017 C2 B00Y B014 105.96(15) . . . . ?
B017 C2 B00Y B015 66.52(16) . . . . ?
B017 C2 B014 B00Y -105.63(15) . . . . ?
B017 C2 B014 B015 -65.93(17) . . . . ?
B017 C2 B014 B016 -3.00(18) . . . . ?
B017 C2 B014 B01L 36.58(14) . . . . ?
B017 C2 B01L B014 -142.19(14) . . . . ?
B017 C2 B01L B016 -102.43(15) . . . . ?
B017 C2 B01L B01A -39.45(13) . . . . ?
B017 C00A B00X B00Y 104.34(14) . . . . ?
B017 C00A B00X B00Z -37.20(12) . . . . ?
B017 C00A B00X B015 65.54(15) . . . . ?
B017 C00A B00X B019 1.78(17) . . . . ?
B017 C00A B00Y C2 33.06(12) . . . . ?
B017 C00A B00Y B00X -102.47(14) . . . . ?
B017 C00A B00Y B014 -1.53(17) . . . . ?
B017 C00A B00Y B015 -63.93(16) . . . . ?
B017 C00A B00Z B00X 139.98(13) . . . . ?
B017 C00A B00Z B019 101.35(14) . . . . ?
B017 C00A B00Z B01A 38.22(12) . . . . ?
B017 B00Z B019 B00X 101.38(14) . . . . ?
B017 B00Z B019 B015 64.43(16) . . . . ?
B017 B00Z B019 B016 0.83(17) . . . . ?
B017 B00Z B019 B01A -37.03(13) . . . . ?
B017 B00Z B01A B016 100.98(15) . . . . ?
B017 B00Z B01A B019 138.42(14) . . . . ?
B017 B00Z B01A B01L 38.09(13) . . . . ?
B017 B01A B01L C2 39.14(12) . . . . ?
B017 B01A B01L B014 100.68(15) . . . . ?
B017 B01A B01L B016 138.60(14) . . . . ?
B018 C00C C00O B1 150.95(13) . . . . ?
B018 C00C C00O B00U 36.64(13) . . . . ?
B018 C00C C00O B010 -104.34(14) . . . . ?
B018 C00C C00O B012 -66.26(16) . . . . ?
B018 C00C C00O B01B -1.61(17) . . . . ?
B018 C00C B00U C00O -141.55(14) . . . . ?
B018 C00C B00U B01B -104.12(15) . . . . ?
B018 C00C B00U B01G -40.05(13) . . . . ?
B018 C00C B010 C00O 104.77(15) . . . . ?
B018 C00C B010 B012 68.31(16) . . . . ?
B018 C00C B010 B01D -37.16(14) . . . . ?
B018 C00C B010 B01F 4.03(18) . . . . ?
B018 C00C B01D B010 141.09(15) . . . . ?
B018 C00C B01D B01F 101.89(16) . . . . ?
B018 C00C B01D B01N 40.06(14) . . . . ?
B018 B00U B01B C00O -97.39(14) . . . . ?
B018 B00U B01B B012 -62.68(17) . . . . ?
B018 B00U B01B B01G 38.28(13) . . . . ?
B018 B00U B01B B01H 1.75(18) . . . . ?
B018 B00U B01G B01B -138.21(14) . . . . ?
B018 B00U B01G B01H -101.60(16) . . . . ?
B018 B00U B01G B01N -37.67(14) . . . . ?
B018 B01D B01F B010 101.04(14) . . . . ?
B018 B01D B01F B012 63.68(17) . . . . ?
B018 B01D B01F B01H 0.05(18) . . . . ?
B018 B01D B01F B01N -37.42(13) . . . . ?
B018 B01D B01N B01F 137.96(15) . . . . ?
B018 B01D B01N B01G 37.52(14) . . . . ?
B018 B01D B01N B01H 100.67(15) . . . . ?
B018 B01G B01H B012 -63.48(17) . . . . ?
B018 B01G B01H B01B -100.52(15) . . . . ?
B018 B01G B01H B01F 0.28(18) . . . . ?
B018 B01G B01H B01N 37.25(13) . . . . ?
B018 B01G B01N B01D -37.51(14) . . . . ?
B018 B01G B01N B01F -101.65(16) . . . . ?
B018 B01G B01N B01H -138.46(14) . . . . ?
B019 B00X B00Y C2 60.95(16) . . . . ?
B019 B00X B00Y C00A 98.68(14) . . . . ?
B019 B00X B00Y B014 0.03(17) . . . . ?
B019 B00X B00Y B015 -37.66(13) . . . . ?
B019 B00X B00Z C00A -136.31(14) . . . . ?
B019 B00X B00Z B017 -100.52(14) . . . . ?
B019 B00X B00Z B01A -37.31(13) . . . . ?
B019 B00X B015 B00Y 138.57(14) . . . . ?
B019 B00X B015 B014 100.41(14) . . . . ?
B019 B00X B015 B016 37.19(13) . . . . ?
B019 B00Z B017 C2 -62.31(15) . . . . ?
B019 B00Z B017 C00A -99.34(14) . . . . ?
B019 B00Z B017 B01A 37.25(13) . . . . ?
B019 B00Z B017 B01L -1.09(17) . . . . ?
B019 B00Z B01A B016 -37.45(13) . . . . ?
B019 B00Z B01A B017 -138.42(14) . . . . ?
B019 B00Z B01A B01L -100.33(14) . . . . ?
B019 B015 B016 B014 137.95(14) . . . . ?
B019 B015 B016 B01A 37.59(13) . . . . ?
B019 B015 B016 B01L 100.62(14) . . . . ?
B019 B016 B01A B00Z 37.57(13) . . . . ?
B019 B016 B01A B017 100.98(15) . . . . ?
B019 B016 B01A B01L 138.03(14) . . . . ?
B019 B016 B01L C2 61.30(17) . . . . ?
B019 B016 B01L B014 100.41(15) . . . . ?
B019 B016 B01L B017 -0.42(18) . . . . ?
B019 B016 B01L B01A -37.32(13) . . . . ?
B019 B01A B01L C2 -62.20(16) . . . . ?
B019 B01A B01L B014 -0.67(17) . . . . ?
B019 B01A B01L B016 37.26(13) . . . . ?
B019 B01A B01L B017 -101.34(14) . . . . ?
B01A B00Z B017 C2 -99.56(14) . . . . ?
B01A B00Z B017 C00A -136.59(13) . . . . ?
B01A B00Z B017 B01L -38.35(13) . . . . ?
B01A B00Z B019 B00X 138.41(14) . . . . ?
B01A B00Z B019 B015 101.46(15) . . . . ?
B01A B00Z B019 B016 37.86(13) . . . . ?
B01A B016 B019 B00X -100.41(14) . . . . ?
B01A B016 B019 B00Z -37.57(13) . . . . ?
B01A B016 B019 B015 -137.71(14) . . . . ?
B01A B016 B01L C2 98.62(14) . . . . ?
B01A B016 B01L B014 137.73(14) . . . . ?
B01A B016 B01L B017 36.90(13) . . . . ?
B01A B017 B01L C2 -134.54(14) . . . . ?
B01A B017 B01L B014 -101.04(15) . . . . ?
B01A B017 B01L B016 -37.36(13) . . . . ?
B01B C00O B00U C00C 137.60(13) . . . . ?
B01B C00O B00U B018 104.17(15) . . . . ?
B01B C00O B00U B01G 40.19(13) . . . . ?
B01B C00O B010 C00C -101.49(13) . . . . ?
B01B C00O B010 B012 36.59(13) . . . . ?
B01B C00O B010 B01D -68.33(16) . . . . ?
B01B C00O B010 B01F -3.65(17) . . . . ?
B01B C00O B012 B010 -139.91(14) . . . . ?
B01B C00O B012 B01F -101.64(14) . . . . ?
B01B C00O B012 B01H -39.61(13) . . . . ?
B01B B00U B018 C00C 96.39(14) . . . . ?
B01B B00U B018 B01D 61.72(18) . . . . ?
B01B B00U B018 B01G -38.50(13) . . . . ?
B01B B00U B018 B01N -1.30(18) . . . . ?
B01B B00U B01G B018 138.21(14) . . . . ?
B01B B00U B01G B01H 36.61(14) . . . . ?
B01B B00U B01G B01N 100.54(15) . . . . ?
B01B B012 B01F B010 -101.96(15) . . . . ?
B01B B012 B01F B01D -64.43(17) . . . . ?
B01B B012 B01F B01H 36.73(13) . . . . ?
B01B B012 B01F B01N -1.39(19) . . . . ?
B01B B012 B01H B01F -138.74(15) . . . . ?
B01B B012 B01H B01G -37.59(14) . . . . ?
B01B B012 B01H B01N -100.88(16) . . . . ?
B01B B01G B01H B012 37.04(13) . . . . ?
B01B B01G B01H B01F 100.80(15) . . . . ?
B01B B01G B01H B01N 137.78(15) . . . . ?
B01B B01G B01N B018 100.85(15) . . . . ?
B01B B01G B01N B01D 63.34(19) . . . . ?
B01B B01G B01N B01F -0.8(2) . . . . ?
B01B B01G B01N B01H -37.61(14) . . . . ?
B01B B01H B01N B018 0.72(19) . . . . ?
B01B B01H B01N B01D -63.00(17) . . . . ?
B01B B01H B01N B01F -100.68(15) . . . . ?
B01B B01H B01N B01G 37.97(13) . . . . ?
B01C C008 C00C C00O 137.60(15) . . . . ?
B01C C008 C00C B00U 70.58(19) . . . . ?
B01C C008 C00C B010 -154.83(15) . . . . ?
B01C C008 C00C B018 -1.9(2) . . . . ?
B01C C008 C00C B01D -82.2(2) . . . . ?
B01C C008 B011 C007 -104.00(14) . . . . ?
B01C C008 B011 B00V -66.62(16) . . . . ?
B01C C008 B011 B01E 37.58(13) . . . . ?
B01C C008 B011 B01J -2.72(17) . . . . ?
B01C C008 B013 C007 142.21(15) . . . . ?
B01C C008 B013 B00W 103.92(15) . . . . ?
B01C C008 B013 B01I 40.12(14) . . . . ?
B01C C008 B01E B011 -141.09(14) . . . . ?
B01C C008 B01E B01J -102.21(15) . . . . ?
B01C C008 B01E B01M -39.65(14) . . . . ?
B01C B013 B01I B00W 137.82(14) . . . . ?
B01C B013 B01I B01K 101.11(15) . . . . ?
B01C B013 B01I B01M 37.44(14) . . . . ?
B01C B01E B01J B00V -63.10(17) . . . . ?
B01C B01E B01J B011 -100.90(15) . . . . ?
B01C B01E B01J B01K 0.09(18) . . . . ?
B01C B01E B01J B01M 37.43(13) . . . . ?
B01C B01E B01M B01I -37.89(14) . . . . ?
B01C B01E B01M B01J -138.07(14) . . . . ?
B01C B01E B01M B01K -101.17(15) . . . . ?
B01C B01I B01K B00V 63.93(17) . . . . ?
B01C B01I B01K B00W 100.56(14) . . . . ?
B01C B01I B01K B01J -0.07(18) . . . . ?
B01C B01I B01K B01M -37.31(13) . . . . ?
B01C B01I B01M B01E 37.87(14) . . . . ?
B01C B01I B01M B01J 101.58(16) . . . . ?
B01C B01I B01M B01K 138.13(14) . . . . ?
B01D C00C C00O B1 -140.49(13) . . . . ?
B01D C00C C00O B00U 105.20(15) . . . . ?
B01D C00C C00O B010 -35.78(13) . . . . ?
B01D C00C C00O B012 2.30(17) . . . . ?
B01D C00C C00O B01B 66.95(16) . . . . ?
B01D C00C B00U C00O -103.96(14) . . . . ?
B01D C00C B00U B018 37.59(14) . . . . ?
B01D C00C B00U B01B -66.53(16) . . . . ?
B01D C00C B00U B01G -2.46(18) . . . . ?
B01D C00C B010 C00O 141.94(14) . . . . ?
B01D C00C B010 B012 105.48(15) . . . . ?
B01D C00C B010 B01F 41.19(14) . . . . ?
B01D C00C B018 B00U -140.86(15) . . . . ?
B01D C00C B018 B01G -102.20(15) . . . . ?
B01D C00C B018 B01N -40.14(14) . . . . ?
B01D B010 B012 C00O 96.58(14) . . . . ?
B01D B010 B012 B01B 60.41(17) . . . . ?
B01D B010 B012 B01F -39.08(13) . . . . ?
B01D B010 B012 B01H -2.70(18) . . . . ?
B01D B010 B01F B012 137.90(14) . . . . ?
B01D B010 B01F B01H 100.79(16) . . . . ?
B01D B010 B01F B01N 36.98(14) . . . . ?
B01D B018 B01G B00U -100.67(14) . . . . ?
B01D B018 B01G B01B -63.52(17) . . . . ?
B01D B018 B01G B01H -0.25(18) . . . . ?
B01D B018 B01G B01N 37.22(13) . . . . ?
B01D B018 B01N B01F -38.00(14) . . . . ?
B01D B018 B01N B01G -138.25(14) . . . . ?
B01D B018 B01N B01H -101.27(15) . . . . ?
B01D B01F B01H B012 100.34(15) . . . . ?
B01D B01F B01H B01B 63.77(18) . . . . ?
B01D B01F B01H B01G -0.20(18) . . . . ?
B01D B01F B01H B01N -37.19(13) . . . . ?
B01D B01F B01N B018 37.81(14) . . . . ?
B01D B01F B01N B01G 101.54(16) . . . . ?
B01D B01F B01N B01H 138.27(14) . . . . ?
B01E C008 C00C C00O -142.73(15) . . . . ?
B01E C008 C00C B00U 150.25(15) . . . . ?
B01E C008 C00C B010 -75.16(19) . . . . ?
B01E C008 C00C B018 77.7(2) . . . . ?
B01E C008 C00C B01D -2.5(2) . . . . ?
B01E C008 B011 C007 -141.57(14) . . . . ?
B01E C008 B011 B00V -104.20(14) . . . . ?
B01E C008 B011 B01J -40.30(13) . . . . ?
B01E C008 B013 C007 104.22(15) . . . . ?
B01E C008 B013 B00W 65.92(16) . . . . ?
B01E C008 B013 B01C -37.99(14) . . . . ?
B01E C008 B013 B01I 2.13(18) . . . . ?
B01E C008 B01C B013 140.58(15) . . . . ?
B01E C008 B01C B01I 101.66(16) . . . . ?
B01E C008 B01C B01M 39.53(13) . . . . ?
B01E B011 B01J B00V -137.34(14) . . . . ?
B01E B011 B01J B01K -100.69(16) . . . . ?
B01E B011 B01J B01M -37.00(13) . . . . ?
B01E B01C B01I B00W 63.22(17) . . . . ?
B01E B01C B01I B013 100.62(15) . . . . ?
B01E B01C B01I B01K 0.12(17) . . . . ?
B01E B01C B01I B01M -37.41(13) . . . . ?
B01E B01C B01M B01I 137.91(14) . . . . ?
B01E B01C B01M B01J 37.70(13) . . . . ?
B01E B01C B01M B01K 100.53(15) . . . . ?
B01E B01J B01K B00V -100.12(15) . . . . ?
B01E B01J B01K B00W -63.87(17) . . . . ?
B01E B01J B01K B01I -0.01(18) . . . . ?
B01E B01J B01K B01M 37.02(13) . . . . ?
B01E B01J B01M B01C -37.73(13) . . . . ?
B01E B01J B01M B01I -101.58(16) . . . . ?
B01E B01J B01M B01K -138.34(14) . . . . ?
B01F B010 B012 C00O 135.66(14) . . . . ?
B01F B010 B012 B01B 99.49(15) . . . . ?
B01F B010 B012 B01H 36.38(13) . . . . ?
B01F B010 B01D C00C -134.02(14) . . . . ?
B01F B010 B01D B018 -99.73(16) . . . . ?
B01F B010 B01D B01N -36.65(13) . . . . ?
B01F B012 B01B C00O 98.28(14) . . . . ?
B01F B012 B01B B00U 63.53(16) . . . . ?
B01F B012 B01B B01G 0.89(18) . . . . ?
B01F B012 B01B B01H -36.57(14) . . . . ?
B01F B012 B01H B01B 138.74(15) . . . . ?
B01F B012 B01H B01G 101.16(16) . . . . ?
B01F B012 B01H B01N 37.87(13) . . . . ?
B01F B01D B01N B018 -137.96(15) . . . . ?
B01F B01D B01N B01G -100.44(16) . . . . ?
B01F B01D B01N B01H -37.29(13) . . . . ?
B01F B01H B01N B018 101.41(15) . . . . ?
B01F B01H B01N B01D 37.68(13) . . . . ?
B01F B01H B01N B01G 138.66(15) . . . . ?
B01G B00U B018 C00C 134.89(14) . . . . ?
B01G B00U B018 B01D 100.21(16) . . . . ?
B01G B00U B018 B01N 37.20(13) . . . . ?
B01G B00U B01B C00O -135.67(13) . . . . ?
B01G B00U B01B B012 -100.96(15) . . . . ?
B01G B00U B01B B01H -36.53(13) . . . . ?
B01G B018 B01D C00C 96.71(14) . . . . ?
B01G B018 B01D B010 61.70(17) . . . . ?
B01G B018 B01D B01F 0.13(17) . . . . ?
B01G B018 B01D B01N -37.19(13) . . . . ?
B01G B018 B01N B01D 138.25(14) . . . . ?
B01G B018 B01N B01F 100.25(16) . . . . ?
B01G B018 B01N B01H 36.97(13) . . . . ?
B01G B01B B01H B012 -138.13(15) . . . . ?
B01G B01B B01H B01F -101.09(17) . . . . ?
B01G B01B B01H B01N -37.73(14) . . . . ?
B01G B01H B01N B018 -37.25(13) . . . . ?
B01G B01H B01N B01D -100.98(15) . . . . ?
B01G B01H B01N B01F -138.66(15) . . . . ?
B01H B012 B01B C00O 134.84(14) . . . . ?
B01H B012 B01B B00U 100.09(15) . . . . ?
B01H B012 B01B B01G 37.46(14) . . . . ?
B01H B012 B01F B010 -138.69(15) . . . . ?
B01H B012 B01F B01D -101.16(15) . . . . ?
B01H B012 B01F B01N -38.12(14) . . . . ?
B01H B01B B01G B00U 138.90(15) . . . . ?
B01H B01B B01G B018 101.31(15) . . . . ?
B01H B01B B01G B01N 37.92(14) . . . . ?
B01H B01F B01N B018 -100.46(16) . . . . ?
B01H B01F B01N B01D -138.27(14) . . . . ?
B01H B01F B01N B01G -36.73(14) . . . . ?
B01H B01G B01N B018 138.46(14) . . . . ?
B01H B01G B01N B01D 100.94(16) . . . . ?
B01H B01G B01N B01F 36.80(14) . . . . ?
B01I B00W B013 C007 -135.97(13) . . . . ?
B01I B00W B013 C008 -99.35(14) . . . . ?
B01I B00W B013 B01C -38.51(13) . . . . ?
B01I B00W B01K B00V 138.40(15) . . . . ?
B01I B00W B01K B01J 101.48(16) . . . . ?
B01I B00W B01K B01M 37.61(13) . . . . ?
B01I B013 B01C C008 -134.64(15) . . . . ?
B01I B013 B01C B01E -100.03(16) . . . . ?
B01I B013 B01C B01M -37.12(13) . . . . ?
B01I B01C B01E C008 -97.08(14) . . . . ?
B01I B01C B01E B011 -62.16(17) . . . . ?
B01I B01C B01E B01J -0.13(17) . . . . ?
B01I B01C B01E B01M 37.45(13) . . . . ?
B01I B01C B01M B01E -137.91(14) . . . . ?
B01I B01C B01M B01J -100.22(15) . . . . ?
B01I B01C B01M B01K -37.38(13) . . . . ?
B01I B01K B01M B01C 37.63(13) . . . . ?
B01I B01K B01M B01E 101.41(16) . . . . ?
B01I B01K B01M B01J 138.71(15) . . . . ?
B01J B00V B00W C007 -98.38(14) . . . . ?
B01J B00V B00W B013 -63.55(16) . . . . ?
B01J B00V B00W B01I -0.71(18) . . . . ?
B01J B00V B00W B01K 36.62(13) . . . . ?
B01J B00V B011 C007 136.19(14) . . . . ?
B01J B00V B011 C008 100.14(14) . . . . ?
B01J B00V B011 B01E 39.10(14) . . . . ?
B01J B00V B01K B00W -138.99(15) . . . . ?
B01J B00V B01K B01I -101.78(16) . . . . ?
B01J B00V B01K B01M -38.50(14) . . . . ?
B01J B011 B01E C008 134.76(14) . . . . ?
B01J B011 B01E B01C 100.34(16) . . . . ?
B01J B011 B01E B01M 37.15(14) . . . . ?
B01J B01E B01M B01C 138.07(14) . . . . ?
B01J B01E B01M B01I 100.18(16) . . . . ?
B01J B01E B01M B01K 36.90(14) . . . . ?
B01J B01K B01M B01C -101.08(15) . . . . ?
B01J B01K B01M B01E -37.30(14) . . . . ?
B01J B01K B01M B01I -138.71(15) . . . . ?
B01K B00V B00W C007 -134.99(14) . . . . ?
B01K B00V B00W B013 -100.17(15) . . . . ?
B01K B00V B00W B01I -37.33(14) . . . . ?
B01K B00V B011 C007 99.88(14) . . . . ?
B01K B00V B011 C008 63.83(16) . . . . ?
B01K B00V B011 B01E 2.79(18) . . . . ?
B01K B00V B011 B01J -36.31(13) . . . . ?
B01K B00V B01J B011 139.02(15) . . . . ?
B01K B00V B01J B01E 101.01(16) . . . . ?
B01K B00V B01J B01M 38.28(14) . . . . ?
B01K B00W B013 C007 -99.13(14) . . . . ?
B01K B00W B013 C008 -62.52(15) . . . . ?
B01K B00W B013 B01C -1.67(18) . . . . ?
B01K B00W B013 B01I 36.83(13) . . . . ?
B01K B00W B01I B013 -138.72(14) . . . . ?
B01K B00W B01I B01C -100.81(15) . . . . ?
B01K B00W B01I B01M -37.72(14) . . . . ?
B01K B01I B01M B01C -138.13(14) . . . . ?
B01K B01I B01M B01E -100.26(16) . . . . ?
B01K B01I B01M B01J -36.55(14) . . . . ?
B01K B01J B01M B01C 100.61(15) . . . . ?
B01K B01J B01M B01E 138.34(14) . . . . ?
B01K B01J B01M B01I 36.76(14) . . . . ?
B01L C2 C00A B1 -149.26(14) . . . . ?
B01L C2 C00A B00X 66.27(16) . . . . ?
B01L C2 C00A B00Y 106.45(14) . . . . ?
B01L C2 C00A B00Z 1.73(17) . . . . ?
B01L C2 C00A B017 -37.96(13) . . . . ?
B01L C2 B00Y C00A -103.47(15) . . . . ?
B01L C2 B00Y B00X -64.83(17) . . . . ?
B01L C2 B00Y B014 36.67(14) . . . . ?
B01L C2 B00Y B015 -2.78(18) . . . . ?
B01L C2 B014 B00Y -142.21(14) . . . . ?
B01L C2 B014 B015 -102.51(15) . . . . ?
B01L C2 B014 B016 -39.58(13) . . . . ?
B01L C2 B017 C00A 140.16(14) . . . . ?
B01L C2 B017 B00Z 102.57(14) . . . . ?
B01L C2 B017 B01A 39.97(13) . . . . ?
B01L B014 B015 B00X -62.67(16) . . . . ?
B01L B014 B015 B00Y -100.53(14) . . . . ?
B01L B014 B015 B016 37.55(13) . . . . ?
B01L B014 B015 B019 0.19(17) . . . . ?
B01L B014 B016 B015 -138.04(14) . . . . ?
B01L B014 B016 B019 -100.58(14) . . . . ?
B01L B014 B016 B01A -37.56(13) . . . . ?
B01L B016 B019 B00X -63.10(17) . . . . ?
B01L B016 B019 B00Z -0.25(18) . . . . ?
B01L B016 B019 B015 -100.39(14) . . . . ?
B01L B016 B019 B01A 37.32(13) . . . . ?
B01L B016 B01A B00Z -100.47(15) . . . . ?
B01L B016 B01A B017 -37.05(13) . . . . ?
B01L B016 B01A B019 -138.03(14) . . . . ?
B01L B017 B01A B00Z 137.28(14) . . . . ?
B01L B017 B01A B016 36.85(13) . . . . ?
B01L B017 B01A B019 100.05(15) . . . . ?
B01M B01C B01E C008 -134.53(14) . . . . ?
B01M B01C B01E B011 -99.60(16) . . . . ?
B01M B01C B01E B01J -37.58(13) . . . . ?
B01M B01C B01I B00W 100.63(16) . . . . ?
B01M B01C B01I B013 138.03(15) . . . . ?
B01M B01C B01I B01K 37.54(13) . . . . ?
B01M B01E B01J B00V -100.53(15) . . . . ?
B01M B01E B01J B011 -138.33(14) . . . . ?
B01M B01E B01J B01K -37.34(13) . . . . ?
B01M B01I B01K B00V 101.24(15) . . . . ?
B01M B01I B01K B00W 137.87(14) . . . . ?
B01M B01I B01K B01J 37.24(13) . . . . ?
B01M B01J B01K B00V -137.14(15) . . . . ?
B01M B01J B01K B00W -100.89(16) . . . . ?
B01M B01J B01K B01I -37.03(13) . . . . ?
B01N B018 B01D C00C 133.90(15) . . . . ?
B01N B018 B01D B010 98.90(16) . . . . ?
B01N B018 B01D B01F 37.32(13) . . . . ?
B01N B018 B01G B00U -137.89(14) . . . . ?
B01N B018 B01G B01B -100.74(15) . . . . ?
B01N B018 B01G B01H -37.47(13) . . . . ?
B01N B01D B01F B010 138.47(14) . . . . ?
B01N B01D B01F B012 101.10(15) . . . . ?
B01N B01D B01F B01H 37.47(13) . . . . ?
B01N B01F B01H B012 137.52(15) . . . . ?
B01N B01F B01H B01B 100.96(16) . . . . ?
B01N B01F B01H B01G 36.98(13) . . . . ?
B01N B01G B01H B012 -100.74(16) . . . . ?
B01N B01G B01H B01B -137.78(15) . . . . ?
B01N B01G B01H B01F -36.97(13) . . . . ?
